data_1558894
loop_
_publ_author_name
'Birchall, Nicholas'
'Feil, Christoph M.'
'Gediga, Michael'
'Nieger, Martin'
'Gudat, Dietrich'

_publ_section_title
;
 Reversible Cooperative Dihydrogen Binding and Transfer with a
 Bis-Phosphenium Complex of Chromium
;
_journal_name_full 'Chemical Science'
_journal_paper_doi 10.1039/D0SC03773G
_journal_year 2020
_chemical_formula_moiety 'C57 H77 Cr N5 O3 P2, C55 H74 Cr N4 O3 P2'
_chemical_formula_sum 'C112 H151 Cr2 N9 O6 P4'
_chemical_formula_weight 1947.29
_space_group_crystal_system orthorhombic
_space_group_IT_number 61
_space_group_name_Hall '-P 2ac 2ab'
_space_group_name_H-M_alt 'P b c a'
_atom_sites_solution_hydrogens mixed
_atom_sites_solution_primary direct
_atom_sites_solution_secondary difmap
_audit_creation_method SHELXL-2014/7
_audit_update_record
;
2020-05-26 deposited with the CCDC.	2020-08-18 downloaded from the CCDC.
;
_cell_angle_alpha 90
_cell_angle_beta 90
_cell_angle_gamma 90
_cell_formula_units_Z 8
_cell_length_a 25.6854(10)
_cell_length_b 20.8290(9)
_cell_length_c 40.6993(18)
_cell_measurement_reflns_used 8413
_cell_measurement_temperature 130(2)
_cell_measurement_theta_max 25.0
_cell_measurement_theta_min 1.0
_cell_volume 21774.2(16)
_computing_cell_refinement 'Bruker ApexII Software Suite, 2008'
_computing_data_collection 'Bruker ApexII Software Suite, 2008'
_computing_data_reduction 'Bruker ApexII Software Suite, 2008'
_computing_structure_refinement 'SHELXL-2014/7 (Sheldrick, 2014)'
_computing_structure_solution SHELXS-86
_diffrn_ambient_temperature 130(2)
_diffrn_measured_fraction_theta_full 1.000
_diffrn_measured_fraction_theta_max 0.999
_diffrn_measurement_device_type 'Bruker Kappa ApexII Duo'
_diffrn_measurement_method 'Omega and phi scans'
_diffrn_radiation_type MoK\a
_diffrn_radiation_wavelength 0.71073
_diffrn_reflns_av_R_equivalents 0.2791
_diffrn_reflns_av_unetI/netI 0.1843
_diffrn_reflns_Laue_measured_fraction_full 1.000
_diffrn_reflns_Laue_measured_fraction_max 0.999
_diffrn_reflns_limit_h_max 30
_diffrn_reflns_limit_h_min -30
_diffrn_reflns_limit_k_max 25
_diffrn_reflns_limit_k_min -20
_diffrn_reflns_limit_l_max 49
_diffrn_reflns_limit_l_min -48
_diffrn_reflns_number 170081
_diffrn_reflns_point_group_measured_fraction_full 1.000
_diffrn_reflns_point_group_measured_fraction_max 0.999
_diffrn_reflns_theta_full 25.242
_diffrn_reflns_theta_max 25.382
_diffrn_reflns_theta_min 1.277
_diffrn_source 'fine focus sealed tube'
_exptl_absorpt_coefficient_mu 0.314
_exptl_absorpt_correction_T_max 0.7152
_exptl_absorpt_correction_T_min 0.6897
_exptl_absorpt_correction_type multi-scan
_exptl_absorpt_process_details SADABS
_exptl_crystal_colour yellow
_exptl_crystal_density_diffrn 1.188
_exptl_crystal_description blcoks
_exptl_crystal_F_000 8336
_exptl_crystal_size_max 0.122
_exptl_crystal_size_mid 0.121
_exptl_crystal_size_min 0.081
_refine_diff_density_max 0.776
_refine_diff_density_min -0.411
_refine_diff_density_rms 0.075
_refine_ls_extinction_method none
_refine_ls_goodness_of_fit_ref 0.979
_refine_ls_hydrogen_treatment mixed
_refine_ls_matrix_type full
_refine_ls_number_parameters 1190
_refine_ls_number_reflns 19979
_refine_ls_number_restraints 13
_refine_ls_restrained_S_all 0.979
_refine_ls_R_factor_all 0.2201
_refine_ls_R_factor_gt 0.0827
_refine_ls_shift/su_max 0.000
_refine_ls_shift/su_mean 0.000
_refine_ls_structure_factor_coef Fsqd
_refine_ls_weighting_details 'w=1/[\s^2^(Fo^2^)+(0.1000P)^2^] where P=(Fo^2^+2Fc^2^)/3'
_refine_ls_weighting_scheme calc
_refine_ls_wR_factor_gt 0.1721
_refine_ls_wR_factor_ref 0.2301
_reflns_Friedel_coverage 0.000
_reflns_number_gt 8413
_reflns_number_total 19979
_reflns_threshold_expression 'I > 2\s(I)'
_cod_data_source_file d0sc03773g2.cif
_cod_data_source_block g523_mn
_cod_database_code 1558894
_shelx_shelxl_version_number 2014/7
_shelx_space_group_comment
;
The symmetry employed for this shelxl refinement is uniquely defined
by the following loop, which should always be used as a source of
symmetry information in preference to the above space-group names.
They are only intended as comments.
;
_shelx_estimated_absorpt_t_min 0.963
_shelx_estimated_absorpt_t_max 0.975

loop_
_space_group_symop_operation_xyz
'x, y, z'
'-x+1/2, -y, z+1/2'
'-x, y+1/2, -z+1/2'
'x+1/2, -y+1/2, -z'
'-x, -y, -z'
'x-1/2, y, -z-1/2'
'x, -y-1/2, z-1/2'
'-x-1/2, y-1/2, z'

loop_
_atom_site_label
_atom_site_type_symbol
_atom_site_fract_x
_atom_site_fract_y
_atom_site_fract_z
_atom_site_U_iso_or_equiv
_atom_site_adp_type
_atom_site_occupancy
_atom_site_site_symmetry_order
_atom_site_calc_flag
_atom_site_refinement_flags_posn
_atom_site_refinement_flags_adp
_atom_site_refinement_flags_occupancy
_atom_site_disorder_assembly
_atom_site_disorder_group
Cr1 Cr 0.35323(4) 0.25631(5) 0.01288(2) 0.0310(3) Uani 1 1 d . . . . .
C1 C 0.3005(3) 0.3152(3) 0.00304(16) 0.0311(10) Uiso 0.878(5) 1 d . U P . .
O1 O 0.2717(2) 0.3551(3) -0.00528(13) 0.0548(9) Uiso 0.878(5) 1 d . U P . .
C2 C 0.3066(3) 0.1910(3) 0.02361(16) 0.0316(10) Uiso 0.912(6) 1 d . U P . .
O2 O 0.2800(2) 0.1490(2) 0.03222(13) 0.0541(9) Uiso 0.912(6) 1 d . U P . .
C3 C 0.4087(3) 0.2012(3) 0.01734(17) 0.0311(10) Uiso 0.862(5) 1 d . U P . .
O3 O 0.4430(2) 0.1648(3) 0.01892(13) 0.0532(9) Uiso 0.862(5) 1 d . U P . .
C4 C 0.4037(7) 0.3173(8) 0.0052(4) 0.0311(11) Uiso 0.348(5) 1 d . U P . .
O4 O 0.4343(5) 0.3576(6) 0.0048(3) 0.0538(10) Uiso 0.348(5) 1 d . U P . .
P1 P 0.35702(6) 0.23808(9) -0.04092(4) 0.0363(4) Uani 1 1 d . . . . .
H1 H 0.328(2) 0.290(2) -0.0561(13) 0.044 Uiso 1 1 d . U . . .
N2 N 0.41153(19) 0.2379(2) -0.06455(12) 0.0360(13) Uani 1 1 d . . . . .
N3 N 0.33386(19) 0.1729(2) -0.06182(12) 0.0362(13) Uani 1 1 d . . . . .
C6 C 0.4022(3) 0.2034(3) -0.09394(16) 0.0415(17) Uani 1 1 d . . . . .
H6 H 0.4240 0.2059 -0.1128 0.050 Uiso 1 1 calc R U . . .
C7 C 0.3595(2) 0.1671(3) -0.09227(16) 0.0420(18) Uani 1 1 d . . . . .
H7 H 0.3477 0.1403 -0.1096 0.050 Uiso 1 1 calc R U . . .
C8 C 0.4594(2) 0.2722(3) -0.06055(17) 0.0419(18) Uani 1 1 d . . . . .
C9 C 0.5046(3) 0.2389(3) -0.05116(16) 0.0446(18) Uani 1 1 d . . . . .
C10 C 0.5499(3) 0.2738(4) -0.0469(2) 0.064(2) Uani 1 1 d . . . . .
H10 H 0.5808 0.2521 -0.0404 0.077 Uiso 1 1 calc R U . . .
C11 C 0.5513(3) 0.3384(5) -0.0517(2) 0.082(3) Uani 1 1 d . . . . .
H11 H 0.5828 0.3613 -0.0481 0.098 Uiso 1 1 calc R U . . .
C12 C 0.5080(4) 0.3707(4) -0.0616(2) 0.077(3) Uani 1 1 d . . . . .
H12 H 0.5096 0.4157 -0.0651 0.093 Uiso 1 1 calc R U . . .
C13 C 0.4615(3) 0.3384(4) -0.06656(19) 0.057(2) Uani 1 1 d . . . . .
C14 C 0.2990(2) 0.1221(4) -0.05028(15) 0.0400(18) Uani 1 1 d . . . . .
C15 C 0.3191(3) 0.0641(4) -0.04027(17) 0.0468(18) Uani 1 1 d . . . . .
C16 C 0.2845(3) 0.0159(4) -0.03193(17) 0.062(2) Uani 1 1 d . . . . .
H16 H 0.2973 -0.0250 -0.0255 0.074 Uiso 1 1 calc R U . . .
C17 C 0.2321(4) 0.0266(5) -0.0328(2) 0.078(3) Uani 1 1 d . . . . .
H17 H 0.2089 -0.0073 -0.0272 0.094 Uiso 1 1 calc R U . . .
C18 C 0.2123(3) 0.0849(5) -0.0416(2) 0.067(3) Uani 1 1 d . . . . .
H18 H 0.1757 0.0911 -0.0417 0.080 Uiso 1 1 calc R U . . .
C19 C 0.2452(3) 0.1358(4) -0.05048(18) 0.054(2) Uani 1 1 d . . . . .
C20 C 0.5058(3) 0.1675(4) -0.04738(19) 0.060(2) Uani 1 1 d . . . . .
H20 H 0.4697 0.1522 -0.0427 0.072 Uiso 1 1 calc R U . . .
C21 C 0.5249(3) 0.1352(4) -0.0796(2) 0.077(3) Uani 1 1 d . . . . .
H21A H 0.5254 0.0885 -0.0767 0.116 Uiso 1 1 calc R U . . .
H21B H 0.5012 0.1463 -0.0976 0.116 Uiso 1 1 calc R U . . .
H21C H 0.5600 0.1504 -0.0848 0.116 Uiso 1 1 calc R U . . .
C22 C 0.5422(3) 0.1427(4) -0.0200(2) 0.082(3) Uani 1 1 d . . . . .
H22A H 0.5406 0.0957 -0.0192 0.124 Uiso 1 1 calc R U . . .
H22B H 0.5780 0.1563 -0.0246 0.124 Uiso 1 1 calc R U . . .
H22C H 0.5311 0.1604 0.0012 0.124 Uiso 1 1 calc R U . . .
C23 C 0.4147(3) 0.3762(3) -0.0795(2) 0.063(2) Uani 1 1 d . . . . .
H23 H 0.3843 0.3462 -0.0801 0.076 Uiso 1 1 calc R U . . .
C24 C 0.4241(3) 0.3991(4) -0.1146(2) 0.096(3) Uani 1 1 d . . . . .
H24A H 0.4337 0.3625 -0.1284 0.143 Uiso 1 1 calc R U . . .
H24B H 0.3923 0.4189 -0.1232 0.143 Uiso 1 1 calc R U . . .
H24C H 0.4524 0.4307 -0.1147 0.143 Uiso 1 1 calc R U . . .
C25 C 0.3999(4) 0.4320(4) -0.0581(2) 0.108(4) Uani 1 1 d . . . . .
H25A H 0.3939 0.4168 -0.0356 0.162 Uiso 1 1 calc R U . . .
H25B H 0.4281 0.4636 -0.0581 0.162 Uiso 1 1 calc R U . . .
H25C H 0.3680 0.4518 -0.0665 0.162 Uiso 1 1 calc R U . . .
C26 C 0.3769(3) 0.0524(4) -0.03852(18) 0.057(2) Uani 1 1 d . . . . .
H26 H 0.3949 0.0942 -0.0426 0.068 Uiso 1 1 calc R U . . .
C27 C 0.3945(4) 0.0051(4) -0.0650(2) 0.101(3) Uani 1 1 d . . . . .
H27A H 0.4322 -0.0015 -0.0633 0.151 Uiso 1 1 calc R U . . .
H27B H 0.3765 -0.0359 -0.0619 0.151 Uiso 1 1 calc R U . . .
H27C H 0.3861 0.0225 -0.0867 0.151 Uiso 1 1 calc R U . . .
C28 C 0.3929(3) 0.0288(4) -0.00440(19) 0.071(2) Uani 1 1 d . . . . .
H28A H 0.4306 0.0216 -0.0039 0.106 Uiso 1 1 calc R U . . .
H28B H 0.3836 0.0611 0.0121 0.106 Uiso 1 1 calc R U . . .
H28C H 0.3748 -0.0115 0.0005 0.106 Uiso 1 1 calc R U . . .
C29 C 0.2230(3) 0.2005(4) -0.0602(2) 0.069(3) Uani 1 1 d . . . . .
H29 H 0.2527 0.2310 -0.0630 0.083 Uiso 1 1 calc R U . . .
C30 C 0.1947(3) 0.1955(4) -0.0929(2) 0.079(3) Uani 1 1 d . . . . .
H30A H 0.1805 0.2376 -0.0989 0.119 Uiso 1 1 calc R U . . .
H30B H 0.2191 0.1812 -0.1099 0.119 Uiso 1 1 calc R U . . .
H30C H 0.1662 0.1644 -0.0910 0.119 Uiso 1 1 calc R U . . .
C31 C 0.1865(4) 0.2281(5) -0.0340(2) 0.120(4) Uani 1 1 d . . . . .
H31A H 0.1732 0.2698 -0.0414 0.180 Uiso 1 1 calc R U . . .
H31B H 0.1573 0.1986 -0.0305 0.180 Uiso 1 1 calc R U . . .
H31C H 0.2057 0.2337 -0.0134 0.180 Uiso 1 1 calc R U . . .
P2 P 0.35978(7) 0.28686(10) 0.06318(4) 0.0445(5) Uani 1 1 d . . . . .
N4 N 0.40585(17) 0.2762(2) 0.09139(11) 0.0263(12) Uani 1 1 d . . . . .
N5 N 0.33187(18) 0.3435(2) 0.08622(11) 0.0286(12) Uani 1 1 d . . . . .
C32 C 0.3953(2) 0.3096(3) 0.12042(15) 0.0331(16) Uani 1 1 d . . . . .
H32 H 0.4154 0.3056 0.1399 0.040 Uiso 1 1 calc R U . . .
C33 C 0.3541(2) 0.3477(3) 0.11758(14) 0.0320(15) Uani 1 1 d . . . . .
H33 H 0.3412 0.3744 0.1347 0.038 Uiso 1 1 calc R U . . .
C34 C 0.4527(2) 0.2396(3) 0.08754(15) 0.0339(16) Uani 1 1 d . . . . .
C35 C 0.4969(2) 0.2715(3) 0.07561(16) 0.0369(17) Uani 1 1 d . . . . .
C36 C 0.5409(3) 0.2353(4) 0.07120(18) 0.055(2) Uani 1 1 d . . . . .
H36 H 0.5717 0.2552 0.0632 0.066 Uiso 1 1 calc R U . . .
C37 C 0.5410(3) 0.1702(4) 0.0782(2) 0.065(2) Uani 1 1 d . . . . .
H37 H 0.5714 0.1455 0.0740 0.078 Uiso 1 1 calc R U . . .
C38 C 0.4981(3) 0.1411(4) 0.09107(19) 0.055(2) Uani 1 1 d . . . . .
H38 H 0.4995 0.0969 0.0966 0.066 Uiso 1 1 calc R U . . .
C39 C 0.4528(3) 0.1747(3) 0.09613(16) 0.0426(18) Uani 1 1 d . . . . .
C40 C 0.2928(2) 0.3895(3) 0.07576(15) 0.0322(16) Uani 1 1 d . . . . .
C41 C 0.2406(2) 0.3713(3) 0.07718(15) 0.0336(16) Uani 1 1 d . . . . .
C42 C 0.2042(3) 0.4170(4) 0.06704(16) 0.049(2) Uani 1 1 d . . . . .
H42 H 0.1683 0.4061 0.0667 0.058 Uiso 1 1 calc R U . . .
C43 C 0.2193(3) 0.4771(4) 0.05756(17) 0.051(2) Uani 1 1 d . . . . .
H43 H 0.1937 0.5078 0.0515 0.061 Uiso 1 1 calc R U . . .
C44 C 0.2708(3) 0.4935(3) 0.05668(17) 0.0486(19) Uani 1 1 d . . . . .
H44 H 0.2806 0.5352 0.0494 0.058 Uiso 1 1 calc R U . . .
C45 C 0.3091(3) 0.4497(3) 0.06635(16) 0.0406(17) Uani 1 1 d . . . . .
C46 C 0.4978(3) 0.3424(3) 0.06865(17) 0.0483(19) Uani 1 1 d . . . . .
H46 H 0.4608 0.3575 0.0681 0.058 Uiso 1 1 calc R U . . .
C47 C 0.5250(3) 0.3790(3) 0.0960(2) 0.073(3) Uani 1 1 d . . . . .
H47A H 0.5251 0.4250 0.0908 0.109 Uiso 1 1 calc R U . . .
H47B H 0.5066 0.3718 0.1168 0.109 Uiso 1 1 calc R U . . .
H47C H 0.5610 0.3638 0.0980 0.109 Uiso 1 1 calc R U . . .
C48 C 0.5222(5) 0.3595(5) 0.0358(2) 0.130(5) Uani 1 1 d . . . . .
H48A H 0.5215 0.4062 0.0328 0.196 Uiso 1 1 calc R U . . .
H48B H 0.5583 0.3443 0.0353 0.196 Uiso 1 1 calc R U . . .
H48C H 0.5025 0.3389 0.0180 0.196 Uiso 1 1 calc R U . . .
C49 C 0.4052(3) 0.1417(3) 0.11092(17) 0.0473(19) Uani 1 1 d . . . . .
H49 H 0.3752 0.1721 0.1093 0.057 Uiso 1 1 calc R U . . .
C50 C 0.4134(3) 0.1261(3) 0.14654(18) 0.060(2) Uani 1 1 d . . . . .
H50A H 0.4227 0.1654 0.1585 0.091 Uiso 1 1 calc R U . . .
H50B H 0.3813 0.1082 0.1557 0.091 Uiso 1 1 calc R U . . .
H50C H 0.4416 0.0947 0.1487 0.091 Uiso 1 1 calc R U . . .
C51 C 0.3908(4) 0.0809(4) 0.09220(19) 0.084(3) Uani 1 1 d . . . . .
H51A H 0.3856 0.0913 0.0690 0.126 Uiso 1 1 calc R U . . .
H51B H 0.4190 0.0495 0.0943 0.126 Uiso 1 1 calc R U . . .
H51C H 0.3587 0.0630 0.1013 0.126 Uiso 1 1 calc R U . . .
C52 C 0.2227(2) 0.3072(3) 0.08895(18) 0.0475(19) Uani 1 1 d . . . . .
H52 H 0.2544 0.2817 0.0947 0.057 Uiso 1 1 calc R U . . .
C53 C 0.1900(3) 0.3144(4) 0.12058(19) 0.066(2) Uani 1 1 d . . . . .
H53A H 0.1785 0.2719 0.1280 0.099 Uiso 1 1 calc R U . . .
H53B H 0.2112 0.3345 0.1377 0.099 Uiso 1 1 calc R U . . .
H53C H 0.1595 0.3413 0.1161 0.099 Uiso 1 1 calc R U . . .
C54 C 0.1931(3) 0.2699(4) 0.0631(2) 0.080(3) Uani 1 1 d . . . . .
H54A H 0.1823 0.2284 0.0721 0.120 Uiso 1 1 calc R U . . .
H54B H 0.1622 0.2943 0.0564 0.120 Uiso 1 1 calc R U . . .
H54C H 0.2156 0.2629 0.0439 0.120 Uiso 1 1 calc R U . . .
C55 C 0.3658(3) 0.4715(4) 0.0666(2) 0.061(2) Uani 1 1 d . . . . .
H55 H 0.3872 0.4342 0.0742 0.074 Uiso 1 1 calc R U . . .
C56 C 0.3845(3) 0.4889(4) 0.0324(2) 0.083(3) Uani 1 1 d . . . . .
H56A H 0.3780 0.4529 0.0174 0.125 Uiso 1 1 calc R U . . .
H56B H 0.3657 0.5269 0.0246 0.125 Uiso 1 1 calc R U . . .
H56C H 0.4219 0.4981 0.0330 0.125 Uiso 1 1 calc R U . . .
C57 C 0.3750(3) 0.5257(4) 0.09064(19) 0.092(3) Uani 1 1 d . . . . .
H57A H 0.3626 0.5130 0.1125 0.139 Uiso 1 1 calc R U . . .
H57B H 0.4124 0.5353 0.0917 0.139 Uiso 1 1 calc R U . . .
H57C H 0.3561 0.5640 0.0833 0.139 Uiso 1 1 calc R U . . .
Cr2 Cr 0.66572(3) 0.07754(4) 0.23318(2) 0.0258(2) Uani 1 1 d . . . . .
N6 N 0.66629(18) 0.0926(2) 0.18422(14) 0.0369(13) Uani 1 1 d . . . . .
C58 C 0.6600(2) 0.1030(3) 0.15703(16) 0.0385(17) Uani 1 1 d . . . . .
C59 C 0.6519(3) 0.1192(5) 0.1229(2) 0.098(3) Uani 1 1 d . . . . .
H59A H 0.6154 0.1312 0.1195 0.147 Uiso 1 1 calc R U . . .
H59B H 0.6605 0.0821 0.1091 0.147 Uiso 1 1 calc R U . . .
H59C H 0.6744 0.1554 0.1169 0.147 Uiso 1 1 calc R U . . .
C60 C 0.6794(2) 0.1654(3) 0.24003(17) 0.0383(17) Uani 1 1 d . . . . .
O5 O 0.69070(17) 0.2177(2) 0.24453(15) 0.0660(17) Uani 1 1 d . . . . .
C61 C 0.6612(2) -0.0132(3) 0.22846(15) 0.0334(16) Uani 1 1 d . . . . .
O6 O 0.66214(17) -0.0677(2) 0.22722(12) 0.0522(14) Uani 1 1 d . . . . .
C62 C 0.6558(3) 0.0673(4) 0.2769(2) 0.052(2) Uani 1 1 d . . . . .
O7 O 0.64804(19) 0.0612(3) 0.30599(13) 0.0667(15) Uani 1 1 d . . . . .
P3 P 0.75195(6) 0.06116(7) 0.23801(4) 0.0228(3) Uani 1 1 d . . . . .
H3 H 0.7704(18) -0.003(2) 0.2405(11) 0.027 Uiso 1 1 d . U . . .
N7 N 0.79748(16) 0.0795(2) 0.20854(10) 0.0227(11) Uani 1 1 d . . . . .
N8 N 0.79047(16) 0.0956(2) 0.26758(11) 0.0228(11) Uani 1 1 d . . . . .
C63 C 0.8462(2) 0.0876(3) 0.22393(14) 0.0278(14) Uani 1 1 d . . . . .
H63 H 0.8783 0.0870 0.2124 0.033 Uiso 1 1 calc R U . . .
C64 C 0.8424(2) 0.0961(3) 0.25621(14) 0.0277(15) Uani 1 1 d . . . . .
H64 H 0.8717 0.1018 0.2702 0.033 Uiso 1 1 calc R U . . .
C65 C 0.7902(2) 0.0950(3) 0.17462(14) 0.0275(14) Uani 1 1 d . . . . .
C66 C 0.7785(2) 0.0449(3) 0.15261(14) 0.0300(15) Uani 1 1 d . . . . .
C67 C 0.7745(2) 0.0601(3) 0.11963(16) 0.0428(18) Uani 1 1 d . . . . .
H67 H 0.7661 0.0271 0.1044 0.051 Uiso 1 1 calc R U . . .
C68 C 0.7821(3) 0.1208(4) 0.10828(16) 0.049(2) Uani 1 1 d . . . . .
H68 H 0.7799 0.1296 0.0854 0.059 Uiso 1 1 calc R U . . .
C69 C 0.7931(3) 0.1695(3) 0.13020(17) 0.0485(19) Uani 1 1 d . . . . .
H69 H 0.7978 0.2119 0.1223 0.058 Uiso 1 1 calc R U . . .
C70 C 0.7973(2) 0.1575(3) 0.16391(14) 0.0325(16) Uani 1 1 d . . . . .
C71 C 0.7793(2) 0.1149(3) 0.30085(13) 0.0251(14) Uani 1 1 d . . . . .
C72 C 0.7850(2) 0.1803(3) 0.30923(15) 0.0294(15) Uani 1 1 d . . . . .
C73 C 0.7781(2) 0.1964(3) 0.34210(16) 0.0404(17) Uani 1 1 d . . . . .
H73 H 0.7820 0.2400 0.3484 0.048 Uiso 1 1 calc R U . . .
C74 C 0.7658(2) 0.1522(3) 0.36567(16) 0.0417(18) Uani 1 1 d . . . . .
H74 H 0.7614 0.1651 0.3879 0.050 Uiso 1 1 calc R U . . .
C75 C 0.7599(2) 0.0880(3) 0.35681(15) 0.0380(17) Uani 1 1 d . . . . .
H75 H 0.7511 0.0573 0.3732 0.046 Uiso 1 1 calc R U . . .
C76 C 0.7667(2) 0.0678(3) 0.32450(14) 0.0267(14) Uani 1 1 d . . . . .
C77 C 0.7704(2) -0.0231(3) 0.16459(16) 0.0371(17) Uani 1 1 d . . . . .
H77 H 0.7584 -0.0208 0.1879 0.045 Uiso 1 1 calc R U . . .
C78 C 0.7286(2) -0.0586(3) 0.14489(17) 0.0460(18) Uani 1 1 d . . . . .
H78A H 0.7247 -0.1023 0.1535 0.069 Uiso 1 1 calc R U . . .
H78B H 0.6954 -0.0357 0.1468 0.069 Uiso 1 1 calc R U . . .
H78C H 0.7389 -0.0605 0.1217 0.069 Uiso 1 1 calc R U . . .
C79 C 0.8218(3) -0.0599(3) 0.1640(2) 0.076(3) Uani 1 1 d . . . . .
H79A H 0.8160 -0.1038 0.1718 0.114 Uiso 1 1 calc R U . . .
H79B H 0.8353 -0.0610 0.1415 0.114 Uiso 1 1 calc R U . . .
H79C H 0.8470 -0.0384 0.1784 0.114 Uiso 1 1 calc R U . . .
C80 C 0.8064(3) 0.2130(3) 0.18699(16) 0.0395(17) Uani 1 1 d . . . . .
H80 H 0.8024 0.1960 0.2098 0.047 Uiso 1 1 calc R U . . .
C81 C 0.7666(3) 0.2663(3) 0.18278(19) 0.069(3) Uani 1 1 d . . . . .
H81A H 0.7742 0.3011 0.1983 0.103 Uiso 1 1 calc R U . . .
H81B H 0.7682 0.2829 0.1603 0.103 Uiso 1 1 calc R U . . .
H81C H 0.7316 0.2494 0.1871 0.103 Uiso 1 1 calc R U . . .
C82 C 0.8616(3) 0.2390(4) 0.18411(18) 0.070(3) Uani 1 1 d . . . . .
H82A H 0.8661 0.2749 0.1994 0.105 Uiso 1 1 calc R U . . .
H82B H 0.8865 0.2049 0.1895 0.105 Uiso 1 1 calc R U . . .
H82C H 0.8677 0.2539 0.1616 0.105 Uiso 1 1 calc R U . . .
C83 C 0.7981(2) 0.2325(3) 0.28471(16) 0.0368(17) Uani 1 1 d . . . . .
H83 H 0.7910 0.2150 0.2623 0.044 Uiso 1 1 calc R U . . .
C84 C 0.8563(3) 0.2502(3) 0.28629(17) 0.057(2) Uani 1 1 d . . . . .
H84A H 0.8637 0.2840 0.2702 0.086 Uiso 1 1 calc R U . . .
H84B H 0.8648 0.2657 0.3084 0.086 Uiso 1 1 calc R U . . .
H84C H 0.8773 0.2122 0.2813 0.086 Uiso 1 1 calc R U . . .
C85 C 0.7653(3) 0.2925(3) 0.28880(18) 0.063(2) Uani 1 1 d . . . . .
H85A H 0.7756 0.3244 0.2723 0.095 Uiso 1 1 calc R U . . .
H85B H 0.7284 0.2817 0.2859 0.095 Uiso 1 1 calc R U . . .
H85C H 0.7707 0.3103 0.3108 0.095 Uiso 1 1 calc R U . . .
C86 C 0.7639(2) -0.0020(3) 0.31593(14) 0.0312(15) Uani 1 1 d . . . . .
H86 H 0.7481 -0.0056 0.2935 0.037 Uiso 1 1 calc R U . . .
C87 C 0.7304(2) -0.0410(3) 0.33942(16) 0.0417(17) Uani 1 1 d . . . . .
H87A H 0.7301 -0.0860 0.3325 0.063 Uiso 1 1 calc R U . . .
H87B H 0.7446 -0.0378 0.3617 0.063 Uiso 1 1 calc R U . . .
H87C H 0.6947 -0.0242 0.3392 0.063 Uiso 1 1 calc R U . . .
C88 C 0.8183(3) -0.0318(3) 0.31443(17) 0.051(2) Uani 1 1 d . . . . .
H88A H 0.8154 -0.0774 0.3088 0.077 Uiso 1 1 calc R U . . .
H88B H 0.8390 -0.0097 0.2977 0.077 Uiso 1 1 calc R U . . .
H88C H 0.8353 -0.0273 0.3359 0.077 Uiso 1 1 calc R U . . .
P4 P 0.57970(6) 0.09268(8) 0.22811(5) 0.0362(5) Uani 1 1 d . . . . .
H4 H 0.567(2) 0.095(2) 0.1901(13) 0.043 Uiso 1 1 d . U . . .
N9 N 0.53040(16) 0.0429(2) 0.23891(11) 0.0233(11) Uani 1 1 d . . . . .
N10 N 0.54534(17) 0.1566(2) 0.24249(11) 0.0268(12) Uani 1 1 d . . . . .
C89 C 0.4842(2) 0.0780(3) 0.24410(14) 0.0303(15) Uani 1 1 d . . . . .
H89 H 0.4508 0.0588 0.2459 0.036 Uiso 1 1 calc R U . . .
C90 C 0.4923(2) 0.1400(3) 0.24617(15) 0.0322(16) Uani 1 1 d . . . . .
H90 H 0.4654 0.1706 0.2498 0.039 Uiso 1 1 calc R U . . .
C91 C 0.5329(2) -0.0253(3) 0.23913(16) 0.0288(15) Uani 1 1 d . . . . .
C92 C 0.5385(2) -0.0575(3) 0.26895(17) 0.0387(17) Uani 1 1 d . . . . .
C93 C 0.5438(2) -0.1245(3) 0.2676(2) 0.048(2) Uani 1 1 d . . . . .
H93 H 0.5479 -0.1482 0.2874 0.058 Uiso 1 1 calc R U . . .
C94 C 0.5429(2) -0.1561(3) 0.2382(2) 0.0490(19) Uani 1 1 d . . . . .
H94 H 0.5482 -0.2013 0.2379 0.059 Uiso 1 1 calc R U . . .
C95 C 0.5349(2) -0.1245(4) 0.2096(2) 0.0491(19) Uani 1 1 d . . . . .
H95 H 0.5327 -0.1480 0.1896 0.059 Uiso 1 1 calc R U . . .
C96 C 0.5298(2) -0.0588(3) 0.20899(17) 0.0360(16) Uani 1 1 d . . . . .
C97 C 0.5642(2) 0.2196(3) 0.24937(16) 0.0282(15) Uani 1 1 d . . . . .
C98 C 0.5723(2) 0.2381(3) 0.28198(16) 0.0312(15) Uani 1 1 d . . . . .
C99 C 0.5904(2) 0.2997(3) 0.28783(18) 0.0410(17) Uani 1 1 d . . . . .
H99 H 0.5963 0.3133 0.3098 0.049 Uiso 1 1 calc R U . . .
C100 C 0.5998(2) 0.3411(3) 0.2626(2) 0.0459(18) Uani 1 1 d . . . . .
H100 H 0.6115 0.3834 0.2672 0.055 Uiso 1 1 calc R U . . .
C101 C 0.5924(2) 0.3224(3) 0.23050(17) 0.0395(17) Uani 1 1 d . . . . .
H101 H 0.5991 0.3520 0.2133 0.047 Uiso 1 1 calc R U . . .
C102 C 0.5754(2) 0.2606(3) 0.22292(16) 0.0311(15) Uani 1 1 d . . . . .
C103 C 0.5368(3) -0.0222(3) 0.30082(17) 0.0481(19) Uani 1 1 d . . . . .
H103 H 0.5465 0.0235 0.2965 0.058 Uiso 1 1 calc R U . . .
C104 C 0.4805(3) -0.0232(4) 0.31498(19) 0.069(2) Uani 1 1 d . . . . .
H10A H 0.4798 0.0001 0.3359 0.104 Uiso 1 1 calc R U . . .
H10B H 0.4568 -0.0025 0.2994 0.104 Uiso 1 1 calc R U . . .
H10C H 0.4696 -0.0677 0.3186 0.104 Uiso 1 1 calc R U . . .
C105 C 0.5737(3) -0.0485(4) 0.3265(2) 0.099(3) Uani 1 1 d . . . . .
H10D H 0.5706 -0.0232 0.3467 0.148 Uiso 1 1 calc R U . . .
H10E H 0.5649 -0.0934 0.3311 0.148 Uiso 1 1 calc R U . . .
H10F H 0.6095 -0.0459 0.3183 0.148 Uiso 1 1 calc R U . . .
C106 C 0.5166(3) -0.0254(3) 0.17678(17) 0.0471(19) Uani 1 1 d . . . . .
H106 H 0.5116 0.0213 0.1816 0.056 Uiso 1 1 calc R U . . .
C107 C 0.4669(3) -0.0506(4) 0.16193(19) 0.067(2) Uani 1 1 d . . . . .
H10G H 0.4598 -0.0280 0.1413 0.100 Uiso 1 1 calc R U . . .
H10H H 0.4704 -0.0967 0.1576 0.100 Uiso 1 1 calc R U . . .
H10I H 0.4380 -0.0436 0.1773 0.100 Uiso 1 1 calc R U . . .
C108 C 0.5620(3) -0.0315(4) 0.1522(2) 0.077(3) Uani 1 1 d . . . . .
H10J H 0.5939 -0.0150 0.1622 0.115 Uiso 1 1 calc R U . . .
H10K H 0.5668 -0.0768 0.1463 0.115 Uiso 1 1 calc R U . . .
H10L H 0.5539 -0.0067 0.1323 0.115 Uiso 1 1 calc R U . . .
C109 C 0.5627(2) 0.1930(3) 0.31020(16) 0.0410(17) Uani 1 1 d . . . . .
H109 H 0.5579 0.1490 0.3008 0.049 Uiso 1 1 calc R U . . .
C110 C 0.5131(4) 0.2103(5) 0.3287(3) 0.110(4) Uani 1 1 d . . . . .
H11A H 0.5080 0.1801 0.3469 0.165 Uiso 1 1 calc R U . . .
H11B H 0.5161 0.2540 0.3374 0.165 Uiso 1 1 calc R U . . .
H11C H 0.4833 0.2080 0.3137 0.165 Uiso 1 1 calc R U . . .
C111 C 0.6075(3) 0.1898(4) 0.3344(2) 0.078(3) Uani 1 1 d . . . . .
H11D H 0.5989 0.1598 0.3521 0.117 Uiso 1 1 calc R U . . .
H11E H 0.6390 0.1751 0.3230 0.117 Uiso 1 1 calc R U . . .
H11F H 0.6136 0.2326 0.3437 0.117 Uiso 1 1 calc R U . . .
C112 C 0.5678(2) 0.2400(3) 0.18766(15) 0.0361(16) Uani 1 1 d . . . . .
H112 H 0.5742 0.1927 0.1867 0.043 Uiso 1 1 calc R U . . .
C113 C 0.5131(3) 0.2514(4) 0.17590(18) 0.066(2) Uani 1 1 d . . . . .
H11G H 0.5100 0.2374 0.1530 0.099 Uiso 1 1 calc R U . . .
H11H H 0.4888 0.2270 0.1896 0.099 Uiso 1 1 calc R U . . .
H11I H 0.5050 0.2973 0.1774 0.099 Uiso 1 1 calc R U . . .
C114 C 0.6050(3) 0.2716(4) 0.16358(18) 0.070(3) Uani 1 1 d . . . . .
H11J H 0.6409 0.2646 0.1709 0.105 Uiso 1 1 calc R U . . .
H11K H 0.6002 0.2527 0.1417 0.105 Uiso 1 1 calc R U . . .
H11L H 0.5979 0.3177 0.1626 0.105 Uiso 1 1 calc R U . . .

loop_
_atom_site_aniso_label
_atom_site_aniso_U_11
_atom_site_aniso_U_22
_atom_site_aniso_U_33
_atom_site_aniso_U_23
_atom_site_aniso_U_13
_atom_site_aniso_U_12
Cr1 0.0257(5) 0.0362(7) 0.0312(6) -0.0038(5) -0.0050(5) 0.0007(5)
P1 0.0280(9) 0.0504(12) 0.0304(10) -0.0025(8) -0.0007(8) -0.0061(9)
N2 0.030(3) 0.036(3) 0.042(3) 0.001(3) 0.008(3) 0.003(3)
N3 0.027(3) 0.054(4) 0.028(3) -0.008(3) 0.002(2) 0.000(3)
C6 0.043(4) 0.043(5) 0.038(4) 0.001(3) 0.007(3) 0.006(4)
C7 0.035(4) 0.060(5) 0.031(4) -0.006(3) 0.002(3) 0.006(4)
C8 0.031(4) 0.040(5) 0.055(5) -0.003(4) 0.016(3) 0.000(3)
C9 0.037(4) 0.049(5) 0.048(5) -0.009(4) 0.008(3) 0.003(4)
C10 0.035(5) 0.069(6) 0.089(7) -0.005(5) 0.007(4) -0.008(4)
C11 0.045(6) 0.089(8) 0.111(8) 0.010(6) 0.022(5) -0.023(5)
C12 0.067(6) 0.052(6) 0.112(8) 0.001(5) 0.019(6) -0.027(5)
C13 0.048(5) 0.052(6) 0.072(6) 0.001(4) 0.025(4) -0.005(4)
C14 0.030(4) 0.067(6) 0.023(4) -0.018(3) 0.003(3) -0.018(4)
C15 0.054(5) 0.043(5) 0.043(5) -0.004(4) 0.000(4) 0.000(4)
C16 0.079(6) 0.066(6) 0.041(5) -0.001(4) -0.006(4) -0.029(5)
C17 0.078(7) 0.103(9) 0.053(6) -0.010(5) -0.014(5) -0.050(6)
C18 0.041(5) 0.100(8) 0.061(6) -0.024(5) -0.005(4) -0.021(5)
C19 0.045(5) 0.069(6) 0.049(5) -0.019(4) -0.009(4) -0.014(5)
C20 0.045(5) 0.065(6) 0.069(6) -0.006(5) -0.003(4) 0.012(4)
C21 0.055(5) 0.080(7) 0.096(7) -0.023(5) 0.000(5) 0.018(5)
C22 0.055(5) 0.104(8) 0.088(7) 0.023(6) -0.008(5) 0.017(5)
C23 0.055(5) 0.032(5) 0.102(7) 0.018(5) 0.018(5) 0.002(4)
C24 0.082(7) 0.120(8) 0.085(7) 0.043(6) 0.030(6) 0.023(6)
C25 0.131(9) 0.071(7) 0.121(9) -0.001(6) 0.013(7) 0.048(6)
C26 0.065(5) 0.050(5) 0.054(5) 0.014(4) 0.011(4) 0.006(4)
C27 0.123(9) 0.104(8) 0.076(7) -0.010(6) 0.017(6) 0.045(7)
C28 0.065(6) 0.082(7) 0.065(6) 0.005(5) -0.012(4) 0.003(5)
C29 0.035(4) 0.089(7) 0.083(7) -0.027(5) -0.009(4) -0.001(5)
C30 0.070(6) 0.092(7) 0.077(7) -0.010(5) 0.001(5) 0.012(5)
C31 0.091(7) 0.185(11) 0.084(8) -0.076(8) -0.041(6) 0.060(7)
P2 0.0315(10) 0.0697(14) 0.0322(10) -0.0179(9) -0.0099(8) 0.0230(10)
N4 0.021(3) 0.028(3) 0.030(3) -0.003(2) -0.012(2) 0.006(2)
N5 0.024(3) 0.032(3) 0.030(3) -0.002(2) -0.003(2) 0.001(2)
C32 0.031(4) 0.034(4) 0.034(4) -0.007(3) -0.012(3) 0.002(3)
C33 0.030(4) 0.034(4) 0.031(4) -0.004(3) -0.009(3) 0.001(3)
C34 0.028(4) 0.040(4) 0.035(4) -0.009(3) -0.008(3) 0.007(3)
C35 0.023(4) 0.046(5) 0.041(4) -0.004(3) -0.007(3) 0.003(3)
C36 0.037(4) 0.062(6) 0.065(6) -0.008(4) -0.004(4) 0.004(4)
C37 0.050(5) 0.068(7) 0.078(6) -0.021(5) -0.016(5) 0.034(5)
C38 0.054(5) 0.044(5) 0.069(6) -0.008(4) -0.016(4) 0.022(4)
C39 0.045(4) 0.034(4) 0.049(4) -0.007(3) -0.028(4) 0.009(4)
C40 0.029(4) 0.037(4) 0.031(4) -0.005(3) -0.002(3) 0.010(3)
C41 0.025(4) 0.044(4) 0.033(4) -0.011(3) -0.005(3) 0.004(3)
C42 0.034(4) 0.071(6) 0.041(4) -0.014(4) -0.007(3) 0.016(4)
C43 0.047(5) 0.057(6) 0.049(5) -0.006(4) -0.009(4) 0.033(4)
C44 0.060(5) 0.031(4) 0.054(5) 0.005(4) -0.002(4) 0.009(4)
C45 0.041(4) 0.035(5) 0.046(4) 0.010(3) -0.002(3) 0.010(3)
C46 0.040(4) 0.053(5) 0.052(5) 0.007(4) 0.007(4) -0.005(4)
C47 0.079(6) 0.043(5) 0.097(7) -0.002(5) -0.019(5) -0.021(5)
C48 0.218(14) 0.092(8) 0.081(8) 0.032(6) 0.067(8) 0.023(8)
C49 0.049(5) 0.037(5) 0.055(5) 0.005(4) -0.016(4) -0.003(4)
C50 0.069(6) 0.043(5) 0.070(6) -0.003(4) -0.007(5) -0.008(4)
C51 0.124(8) 0.073(6) 0.054(6) -0.009(5) -0.020(5) -0.045(6)
C52 0.026(4) 0.047(5) 0.069(5) 0.000(4) 0.005(4) 0.003(3)
C53 0.058(5) 0.067(6) 0.073(6) 0.004(5) 0.019(4) -0.011(4)
C54 0.054(5) 0.079(7) 0.107(8) -0.028(6) -0.012(5) -0.025(5)
C55 0.046(5) 0.039(5) 0.099(7) 0.029(5) -0.004(5) -0.002(4)
C56 0.058(5) 0.096(7) 0.096(7) -0.057(6) 0.030(5) -0.024(5)
C57 0.100(7) 0.133(9) 0.044(5) 0.006(5) -0.004(5) -0.075(7)
Cr2 0.0181(5) 0.0217(6) 0.0377(6) -0.0002(5) 0.0012(4) 0.0002(4)
N6 0.021(3) 0.041(4) 0.049(4) -0.002(3) -0.005(3) -0.001(2)
C58 0.033(4) 0.057(5) 0.026(4) 0.007(3) -0.004(3) 0.003(3)
C59 0.077(7) 0.139(9) 0.078(7) 0.002(6) -0.015(5) 0.005(6)
C60 0.019(3) 0.029(4) 0.067(5) 0.001(4) -0.001(3) 0.007(3)
O5 0.028(3) 0.027(3) 0.143(5) -0.016(3) -0.008(3) -0.003(2)
C61 0.019(3) 0.036(4) 0.045(4) 0.001(3) -0.003(3) -0.003(3)
O6 0.040(3) 0.023(3) 0.094(4) -0.009(3) 0.008(3) -0.004(2)
C62 0.040(4) 0.061(5) 0.054(5) -0.003(4) -0.007(4) 0.008(4)
O7 0.061(4) 0.089(4) 0.050(4) 0.003(3) 0.000(3) 0.002(3)
P3 0.0208(7) 0.0212(9) 0.0264(8) 0.0007(7) 0.0002(7) -0.0021(6)
N7 0.019(3) 0.033(3) 0.016(3) 0.006(2) 0.002(2) -0.002(2)
N8 0.019(2) 0.028(3) 0.021(3) -0.002(2) -0.001(2) -0.002(2)
C63 0.017(3) 0.039(4) 0.028(3) 0.003(3) 0.007(3) 0.003(3)
C64 0.017(3) 0.037(4) 0.030(4) -0.002(3) -0.001(3) -0.003(3)
C65 0.022(3) 0.030(4) 0.030(4) -0.001(3) 0.001(3) -0.004(3)
C66 0.026(3) 0.040(4) 0.023(4) -0.006(3) 0.000(3) -0.004(3)
C67 0.049(4) 0.048(5) 0.032(4) -0.006(3) 0.004(3) -0.019(4)
C68 0.068(5) 0.053(5) 0.026(4) 0.004(4) -0.002(4) -0.022(4)
C69 0.061(5) 0.044(5) 0.040(4) 0.013(4) -0.009(4) -0.021(4)
C70 0.036(4) 0.035(4) 0.027(4) 0.004(3) 0.002(3) -0.012(3)
C71 0.019(3) 0.035(4) 0.022(3) -0.005(3) -0.003(3) -0.007(3)
C72 0.032(4) 0.019(4) 0.037(4) -0.002(3) 0.006(3) -0.006(3)
C73 0.051(4) 0.030(4) 0.040(4) -0.007(3) 0.008(3) -0.011(3)
C74 0.046(4) 0.049(5) 0.030(4) -0.012(3) 0.009(3) -0.018(4)
C75 0.039(4) 0.040(5) 0.035(4) 0.004(3) 0.009(3) -0.008(3)
C76 0.025(3) 0.029(4) 0.025(3) 0.000(3) 0.004(3) -0.007(3)
C77 0.041(4) 0.024(4) 0.046(4) -0.010(3) -0.005(3) -0.001(3)
C78 0.050(4) 0.028(4) 0.060(5) 0.000(3) -0.007(4) -0.001(3)
C79 0.065(6) 0.043(5) 0.120(8) -0.005(5) -0.032(5) 0.011(4)
C80 0.057(5) 0.027(4) 0.035(4) 0.004(3) -0.006(3) -0.016(3)
C81 0.110(7) 0.027(5) 0.070(6) 0.002(4) -0.017(5) 0.015(5)
C82 0.082(6) 0.079(6) 0.048(5) -0.003(4) -0.005(4) -0.046(5)
C83 0.046(4) 0.029(4) 0.036(4) -0.005(3) 0.007(3) -0.012(3)
C84 0.072(5) 0.056(5) 0.045(5) 0.004(4) 0.005(4) -0.030(4)
C85 0.108(7) 0.033(5) 0.050(5) -0.004(4) 0.008(5) 0.004(5)
C86 0.038(4) 0.032(4) 0.024(3) 0.005(3) 0.005(3) -0.005(3)
C87 0.050(4) 0.028(4) 0.048(4) 0.002(3) 0.005(3) 0.001(3)
C88 0.056(5) 0.046(5) 0.052(5) 0.005(4) 0.019(4) 0.008(4)
P4 0.0213(9) 0.0209(10) 0.0666(13) -0.0035(9) 0.0061(8) -0.0018(7)
N9 0.017(2) 0.018(3) 0.035(3) -0.001(2) 0.001(2) 0.001(2)
N10 0.017(3) 0.022(3) 0.042(3) -0.007(2) -0.004(2) -0.001(2)
C89 0.018(3) 0.026(4) 0.047(4) 0.000(3) 0.004(3) 0.001(3)
C90 0.016(3) 0.029(4) 0.051(4) 0.000(3) 0.000(3) 0.006(3)
C91 0.017(3) 0.020(4) 0.049(4) -0.005(3) 0.007(3) -0.005(3)
C92 0.026(3) 0.035(4) 0.056(5) 0.013(4) -0.004(3) -0.006(3)
C93 0.027(4) 0.038(5) 0.079(6) 0.029(4) -0.008(4) -0.001(3)
C94 0.032(4) 0.033(4) 0.083(6) -0.005(5) 0.000(4) 0.003(3)
C95 0.038(4) 0.049(5) 0.060(5) -0.014(4) 0.009(4) -0.001(4)
C96 0.030(4) 0.021(4) 0.057(5) -0.004(3) 0.001(3) -0.007(3)
C97 0.015(3) 0.016(3) 0.054(4) 0.001(3) -0.007(3) 0.005(3)
C98 0.025(3) 0.028(4) 0.041(4) -0.004(3) -0.006(3) -0.001(3)
C99 0.032(4) 0.039(5) 0.052(5) -0.006(4) -0.008(3) 0.004(3)
C100 0.030(4) 0.028(4) 0.080(6) -0.007(4) -0.006(4) -0.009(3)
C101 0.033(4) 0.026(4) 0.060(5) 0.007(3) 0.002(3) 0.000(3)
C102 0.026(3) 0.022(4) 0.045(4) -0.003(3) 0.002(3) 0.002(3)
C103 0.053(5) 0.046(5) 0.045(5) 0.015(4) -0.016(4) -0.005(4)
C104 0.089(7) 0.066(6) 0.053(5) -0.007(4) 0.012(5) -0.006(5)
C105 0.102(7) 0.112(8) 0.082(7) 0.048(6) -0.050(6) -0.043(6)
C106 0.057(5) 0.038(4) 0.046(5) -0.004(4) 0.003(4) -0.011(4)
C107 0.074(6) 0.060(6) 0.065(6) 0.001(4) -0.011(5) -0.008(5)
C108 0.075(6) 0.092(7) 0.063(6) -0.006(5) 0.013(5) -0.025(5)
C109 0.041(4) 0.039(4) 0.043(4) -0.006(3) -0.005(3) 0.006(3)
C110 0.106(8) 0.114(9) 0.110(9) 0.037(7) 0.051(7) 0.024(7)
C111 0.071(6) 0.082(7) 0.080(7) 0.017(5) -0.040(5) -0.011(5)
C112 0.046(4) 0.026(4) 0.036(4) 0.004(3) 0.006(3) 0.006(3)
C113 0.037(4) 0.110(7) 0.051(5) -0.031(5) -0.003(4) -0.020(4)
C114 0.039(4) 0.118(8) 0.052(5) 0.016(5) 0.001(4) -0.006(5)

loop_
_atom_type_symbol
_atom_type_description
_atom_type_scat_dispersion_real
_atom_type_scat_dispersion_imag
_atom_type_scat_source
C C 0.0033 0.0016 'International Tables Vol C Tables 4.2.6.8 and 6.1.1.4'
H H 0.0000 0.0000 'International Tables Vol C Tables 4.2.6.8 and 6.1.1.4'
N N 0.0061 0.0033 'International Tables Vol C Tables 4.2.6.8 and 6.1.1.4'
O O 0.0106 0.0060 'International Tables Vol C Tables 4.2.6.8 and 6.1.1.4'
P P 0.1023 0.0942 'International Tables Vol C Tables 4.2.6.8 and 6.1.1.4'
Cr Cr 0.3209 0.6236 'International Tables Vol C Tables 4.2.6.8 and 6.1.1.4'

loop_
_geom_angle_atom_site_label_1
_geom_angle_atom_site_label_2
_geom_angle_atom_site_label_3
_geom_angle
_geom_angle_site_symmetry_1
_geom_angle_site_symmetry_3
_geom_angle_publ_flag
C3 Cr1 C4 84.3(6) . . ?
C3 Cr1 C2 91.1(3) . . ?
C4 Cr1 C2 174.4(6) . . ?
C3 Cr1 C1 172.5(3) . . ?
C4 Cr1 C1 91.2(6) . . ?
C2 Cr1 C1 93.6(3) . . ?
C3 Cr1 P2 91.7(2) . . ?
C4 Cr1 P2 84.3(5) . . ?
C2 Cr1 P2 92.5(2) . . ?
C1 Cr1 P2 93.8(2) . . ?
C3 Cr1 P1 87.5(2) . . ?
C4 Cr1 P1 85.5(5) . . ?
C2 Cr1 P1 97.7(2) . . ?
C1 Cr1 P1 86.2(2) . . ?
P2 Cr1 P1 169.80(9) . . ?
O1 C1 Cr1 172.5(6) . . ?
O2 C2 Cr1 174.9(6) . . ?
O3 C3 Cr1 176.9(6) . . ?
O4 C4 Cr1 170.9(15) . . ?
N2 P1 N3 90.2(3) . . ?
N2 P1 Cr1 126.4(2) . . ?
N3 P1 Cr1 127.62(19) . . ?
N2 P1 H1 100(2) . . ?
N3 P1 H1 102(2) . . ?
Cr1 P1 H1 105(2) . . ?
C6 N2 C8 119.6(5) . . ?
C6 N2 P1 109.9(4) . . ?
C8 N2 P1 130.0(4) . . ?
C7 N3 C14 120.3(5) . . ?
C7 N3 P1 110.1(4) . . ?
C14 N3 P1 128.9(4) . . ?
C7 C6 N2 112.6(6) . . ?
C7 C6 H6 123.7 . . ?
N2 C6 H6 123.7 . . ?
C6 C7 N3 112.3(6) . . ?
C6 C7 H7 123.8 . . ?
N3 C7 H7 123.8 . . ?
C13 C8 C9 120.1(6) . . ?
C13 C8 N2 120.3(6) . . ?
C9 C8 N2 119.6(6) . . ?
C10 C9 C8 118.1(7) . . ?
C10 C9 C20 119.5(7) . . ?
C8 C9 C20 122.4(6) . . ?
C11 C10 C9 121.5(8) . . ?
C11 C10 H10 119.3 . . ?
C9 C10 H10 119.3 . . ?
C12 C11 C10 120.7(8) . . ?
C12 C11 H11 119.7 . . ?
C10 C11 H11 119.7 . . ?
C11 C12 C13 120.6(8) . . ?
C11 C12 H12 119.7 . . ?
C13 C12 H12 119.7 . . ?
C12 C13 C8 119.0(8) . . ?
C12 C13 C23 118.5(7) . . ?
C8 C13 C23 122.4(7) . . ?
C15 C14 C19 123.1(7) . . ?
C15 C14 N3 120.1(6) . . ?
C19 C14 N3 116.8(7) . . ?
C14 C15 C16 118.0(7) . . ?
C14 C15 C26 121.7(7) . . ?
C16 C15 C26 120.3(7) . . ?
C17 C16 C15 120.5(8) . . ?
C17 C16 H16 119.7 . . ?
C15 C16 H16 119.7 . . ?
C18 C17 C16 121.3(8) . . ?
C18 C17 H17 119.3 . . ?
C16 C17 H17 119.3 . . ?
C17 C18 C19 121.1(8) . . ?
C17 C18 H18 119.5 . . ?
C19 C18 H18 119.5 . . ?
C18 C19 C14 115.8(8) . . ?
C18 C19 C29 120.8(7) . . ?
C14 C19 C29 123.4(7) . . ?
C9 C20 C22 114.8(7) . . ?
C9 C20 C21 110.5(7) . . ?
C22 C20 C21 105.9(6) . . ?
C9 C20 H20 108.5 . . ?
C22 C20 H20 108.5 . . ?
C21 C20 H20 108.5 . . ?
C20 C21 H21A 109.5 . . ?
C20 C21 H21B 109.5 . . ?
H21A C21 H21B 109.5 . . ?
C20 C21 H21C 109.5 . . ?
H21A C21 H21C 109.5 . . ?
H21B C21 H21C 109.5 . . ?
C20 C22 H22A 109.5 . . ?
C20 C22 H22B 109.5 . . ?
H22A C22 H22B 109.5 . . ?
C20 C22 H22C 109.5 . . ?
H22A C22 H22C 109.5 . . ?
H22B C22 H22C 109.5 . . ?
C25 C23 C24 110.0(7) . . ?
C25 C23 C13 113.3(8) . . ?
C24 C23 C13 111.1(6) . . ?
C25 C23 H23 107.4 . . ?
C24 C23 H23 107.4 . . ?
C13 C23 H23 107.4 . . ?
C23 C24 H24A 109.5 . . ?
C23 C24 H24B 109.5 . . ?
H24A C24 H24B 109.5 . . ?
C23 C24 H24C 109.5 . . ?
H24A C24 H24C 109.5 . . ?
H24B C24 H24C 109.5 . . ?
C23 C25 H25A 109.5 . . ?
C23 C25 H25B 109.5 . . ?
H25A C25 H25B 109.5 . . ?
C23 C25 H25C 109.5 . . ?
H25A C25 H25C 109.5 . . ?
H25B C25 H25C 109.5 . . ?
C15 C26 C27 111.3(7) . . ?
C15 C26 C28 111.1(6) . . ?
C27 C26 C28 110.6(7) . . ?
C15 C26 H26 107.9 . . ?
C27 C26 H26 107.9 . . ?
C28 C26 H26 107.9 . . ?
C26 C27 H27A 109.5 . . ?
C26 C27 H27B 109.5 . . ?
H27A C27 H27B 109.5 . . ?
C26 C27 H27C 109.5 . . ?
H27A C27 H27C 109.5 . . ?
H27B C27 H27C 109.5 . . ?
C26 C28 H28A 109.5 . . ?
C26 C28 H28B 109.5 . . ?
H28A C28 H28B 109.5 . . ?
C26 C28 H28C 109.5 . . ?
H28A C28 H28C 109.5 . . ?
H28B C28 H28C 109.5 . . ?
C19 C29 C30 110.3(7) . . ?
C19 C29 C31 112.6(8) . . ?
C30 C29 C31 110.1(6) . . ?
C19 C29 H29 107.9 . . ?
C30 C29 H29 107.9 . . ?
C31 C29 H29 107.9 . . ?
C29 C30 H30A 109.5 . . ?
C29 C30 H30B 109.5 . . ?
H30A C30 H30B 109.5 . . ?
C29 C30 H30C 109.5 . . ?
H30A C30 H30C 109.5 . . ?
H30B C30 H30C 109.5 . . ?
C29 C31 H31A 109.5 . . ?
C29 C31 H31B 109.5 . . ?
H31A C31 H31B 109.5 . . ?
C29 C31 H31C 109.5 . . ?
H31A C31 H31C 109.5 . . ?
H31B C31 H31C 109.5 . . ?
N4 P2 N5 90.7(2) . . ?
N4 P2 Cr1 132.33(19) . . ?
N5 P2 Cr1 135.27(19) . . ?
C32 N4 C34 121.3(5) . . ?
C32 N4 P2 112.3(4) . . ?
C34 N4 P2 126.3(4) . . ?
C33 N5 C40 120.5(5) . . ?
C33 N5 P2 112.4(4) . . ?
C40 N5 P2 126.8(4) . . ?
C33 C32 N4 112.2(5) . . ?
C33 C32 H32 123.9 . . ?
N4 C32 H32 123.9 . . ?
C32 C33 N5 111.5(5) . . ?
C32 C33 H33 124.2 . . ?
N5 C33 H33 124.2 . . ?
C39 C34 C35 123.0(6) . . ?
C39 C34 N4 119.3(6) . . ?
C35 C34 N4 117.7(6) . . ?
C36 C35 C34 116.9(6) . . ?
C36 C35 C46 120.2(6) . . ?
C34 C35 C46 122.9(6) . . ?
C35 C36 C37 120.9(7) . . ?
C35 C36 H36 119.5 . . ?
C37 C36 H36 119.5 . . ?
C38 C37 C36 120.7(7) . . ?
C38 C37 H37 119.7 . . ?
C36 C37 H37 119.7 . . ?
C37 C38 C39 121.2(7) . . ?
C37 C38 H38 119.4 . . ?
C39 C38 H38 119.4 . . ?
C38 C39 C34 117.1(7) . . ?
C38 C39 C49 120.6(7) . . ?
C34 C39 C49 122.3(6) . . ?
C45 C40 C41 123.5(6) . . ?
C45 C40 N5 118.2(5) . . ?
C41 C40 N5 118.2(6) . . ?
C40 C41 C42 116.5(6) . . ?
C40 C41 C52 123.6(6) . . ?
C42 C41 C52 119.9(6) . . ?
C43 C42 C41 121.2(7) . . ?
C43 C42 H42 119.4 . . ?
C41 C42 H42 119.4 . . ?
C42 C43 C44 120.8(6) . . ?
C42 C43 H43 119.6 . . ?
C44 C43 H43 119.6 . . ?
C43 C44 C45 120.7(7) . . ?
C43 C44 H44 119.7 . . ?
C45 C44 H44 119.7 . . ?
C40 C45 C44 117.3(6) . . ?
C40 C45 C55 124.1(6) . . ?
C44 C45 C55 118.7(6) . . ?
C35 C46 C47 111.2(6) . . ?
C35 C46 C48 113.6(6) . . ?
C47 C46 C48 109.7(7) . . ?
C35 C46 H46 107.3 . . ?
C47 C46 H46 107.3 . . ?
C48 C46 H46 107.3 . . ?
C46 C47 H47A 109.5 . . ?
C46 C47 H47B 109.5 . . ?
H47A C47 H47B 109.5 . . ?
C46 C47 H47C 109.5 . . ?
H47A C47 H47C 109.5 . . ?
H47B C47 H47C 109.5 . . ?
C46 C48 H48A 109.5 . . ?
C46 C48 H48B 109.5 . . ?
H48A C48 H48B 109.5 . . ?
C46 C48 H48C 109.5 . . ?
H48A C48 H48C 109.5 . . ?
H48B C48 H48C 109.5 . . ?
C50 C49 C51 109.8(6) . . ?
C50 C49 C39 111.5(6) . . ?
C51 C49 C39 111.8(6) . . ?
C50 C49 H49 107.8 . . ?
C51 C49 H49 107.8 . . ?
C39 C49 H49 107.8 . . ?
C49 C50 H50A 109.5 . . ?
C49 C50 H50B 109.5 . . ?
H50A C50 H50B 109.5 . . ?
C49 C50 H50C 109.5 . . ?
H50A C50 H50C 109.5 . . ?
H50B C50 H50C 109.5 . . ?
C49 C51 H51A 109.5 . . ?
C49 C51 H51B 109.5 . . ?
H51A C51 H51B 109.5 . . ?
C49 C51 H51C 109.5 . . ?
H51A C51 H51C 109.5 . . ?
H51B C51 H51C 109.5 . . ?
C41 C52 C54 113.0(6) . . ?
C41 C52 C53 110.5(6) . . ?
C54 C52 C53 110.9(6) . . ?
C41 C52 H52 107.4 . . ?
C54 C52 H52 107.4 . . ?
C53 C52 H52 107.4 . . ?
C52 C53 H53A 109.5 . . ?
C52 C53 H53B 109.5 . . ?
H53A C53 H53B 109.5 . . ?
C52 C53 H53C 109.5 . . ?
H53A C53 H53C 109.5 . . ?
H53B C53 H53C 109.5 . . ?
C52 C54 H54A 109.5 . . ?
C52 C54 H54B 109.5 . . ?
H54A C54 H54B 109.5 . . ?
C52 C54 H54C 109.5 . . ?
H54A C54 H54C 109.5 . . ?
H54B C54 H54C 109.5 . . ?
C57 C55 C56 111.4(6) . . ?
C57 C55 C45 112.1(7) . . ?
C56 C55 C45 111.5(7) . . ?
C57 C55 H55 107.2 . . ?
C56 C55 H55 107.2 . . ?
C45 C55 H55 107.2 . . ?
C55 C56 H56A 109.5 . . ?
C55 C56 H56B 109.5 . . ?
H56A C56 H56B 109.5 . . ?
C55 C56 H56C 109.5 . . ?
H56A C56 H56C 109.5 . . ?
H56B C56 H56C 109.5 . . ?
C55 C57 H57A 109.5 . . ?
C55 C57 H57B 109.5 . . ?
H57A C57 H57B 109.5 . . ?
C55 C57 H57C 109.5 . . ?
H57A C57 H57C 109.5 . . ?
H57B C57 H57C 109.5 . . ?
C62 Cr2 C60 89.8(3) . . ?
C62 Cr2 C61 88.5(3) . . ?
C60 Cr2 C61 172.2(3) . . ?
C62 Cr2 N6 172.0(3) . . ?
C60 Cr2 N6 89.6(3) . . ?
C61 Cr2 N6 93.2(2) . . ?
C62 Cr2 P4 88.2(2) . . ?
C60 Cr2 P4 93.51(18) . . ?
C61 Cr2 P4 94.02(18) . . ?
N6 Cr2 P4 83.93(15) . . ?
C62 Cr2 P3 92.0(2) . . ?
C60 Cr2 P3 87.16(18) . . ?
C61 Cr2 P3 85.31(18) . . ?
N6 Cr2 P3 95.90(14) . . ?
P4 Cr2 P3 179.31(8) . . ?
C58 N6 Cr2 171.2(5) . . ?
N6 C58 C59 177.5(8) . . ?
C58 C59 H59A 109.5 . . ?
C58 C59 H59B 109.5 . . ?
H59A C59 H59B 109.5 . . ?
C58 C59 H59C 109.5 . . ?
H59A C59 H59C 109.5 . . ?
H59B C59 H59C 109.5 . . ?
O5 C60 Cr2 176.0(5) . . ?
O6 C61 Cr2 174.3(6) . . ?
O7 C62 Cr2 178.4(6) . . ?
N8 P3 N7 90.3(2) . . ?
N8 P3 Cr2 124.46(16) . . ?
N7 P3 Cr2 125.12(16) . . ?
N8 P3 H3 98.8(19) . . ?
N7 P3 H3 91.8(19) . . ?
Cr2 P3 H3 118.4(19) . . ?
C63 N7 C65 121.2(4) . . ?
C63 N7 P3 108.7(3) . . ?
C65 N7 P3 129.5(4) . . ?
C64 N8 C71 119.6(4) . . ?
C64 N8 P3 108.5(4) . . ?
C71 N8 P3 131.4(3) . . ?
C64 C63 N7 113.0(5) . . ?
C64 C63 H63 123.5 . . ?
N7 C63 H63 123.5 . . ?
C63 C64 N8 113.0(5) . . ?
C63 C64 H64 123.5 . . ?
N8 C64 H64 123.5 . . ?
C70 C65 C66 121.6(6) . . ?
C70 C65 N7 119.9(5) . . ?
C66 C65 N7 118.4(5) . . ?
C67 C66 C65 117.7(6) . . ?
C67 C66 C77 121.1(6) . . ?
C65 C66 C77 121.2(5) . . ?
C68 C67 C66 122.1(6) . . ?
C68 C67 H67 119.0 . . ?
C66 C67 H67 119.0 . . ?
C67 C68 C69 119.5(6) . . ?
C67 C68 H68 120.2 . . ?
C69 C68 H68 120.2 . . ?
C68 C69 C70 121.3(6) . . ?
C68 C69 H69 119.3 . . ?
C70 C69 H69 119.3 . . ?
C65 C70 C69 117.8(6) . . ?
C65 C70 C80 123.0(5) . . ?
C69 C70 C80 119.1(6) . . ?
C76 C71 C72 121.9(5) . . ?
C76 C71 N8 119.6(5) . . ?
C72 C71 N8 118.4(5) . . ?
C73 C72 C71 116.9(5) . . ?
C73 C72 C83 119.2(5) . . ?
C71 C72 C83 123.8(5) . . ?
C74 C73 C72 122.8(6) . . ?
C74 C73 H73 118.6 . . ?
C72 C73 H73 118.6 . . ?
C73 C74 C75 119.4(6) . . ?
C73 C74 H74 120.3 . . ?
C75 C74 H74 120.3 . . ?
C76 C75 C74 121.3(6) . . ?
C76 C75 H75 119.3 . . ?
C74 C75 H75 119.3 . . ?
C75 C76 C71 117.7(5) . . ?
C75 C76 C86 120.4(5) . . ?
C71 C76 C86 121.8(5) . . ?
C66 C77 C79 110.2(5) . . ?
C66 C77 C78 112.4(5) . . ?
C79 C77 C78 110.9(5) . . ?
C66 C77 H77 107.7 . . ?
C79 C77 H77 107.7 . . ?
C78 C77 H77 107.7 . . ?
C77 C78 H78A 109.5 . . ?
C77 C78 H78B 109.5 . . ?
H78A C78 H78B 109.5 . . ?
C77 C78 H78C 109.5 . . ?
H78A C78 H78C 109.5 . . ?
H78B C78 H78C 109.5 . . ?
C77 C79 H79A 109.5 . . ?
C77 C79 H79B 109.5 . . ?
H79A C79 H79B 109.5 . . ?
C77 C79 H79C 109.5 . . ?
H79A C79 H79C 109.5 . . ?
H79B C79 H79C 109.5 . . ?
C70 C80 C81 112.7(5) . . ?
C70 C80 C82 111.7(6) . . ?
C81 C80 C82 111.0(6) . . ?
C70 C80 H80 107.1 . . ?
C81 C80 H80 107.1 . . ?
C82 C80 H80 107.1 . . ?
C80 C81 H81A 109.5 . . ?
C80 C81 H81B 109.5 . . ?
H81A C81 H81B 109.5 . . ?
C80 C81 H81C 109.5 . . ?
H81A C81 H81C 109.5 . . ?
H81B C81 H81C 109.5 . . ?
C80 C82 H82A 109.5 . . ?
C80 C82 H82B 109.5 . . ?
H82A C82 H82B 109.5 . . ?
C80 C82 H82C 109.5 . . ?
H82A C82 H82C 109.5 . . ?
H82B C82 H82C 109.5 . . ?
C72 C83 C85 113.4(5) . . ?
C72 C83 C84 111.1(5) . . ?
C85 C83 C84 109.6(6) . . ?
C72 C83 H83 107.5 . . ?
C85 C83 H83 107.5 . . ?
C84 C83 H83 107.5 . . ?
C83 C84 H84A 109.5 . . ?
C83 C84 H84B 109.5 . . ?
H84A C84 H84B 109.5 . . ?
C83 C84 H84C 109.5 . . ?
H84A C84 H84C 109.5 . . ?
H84B C84 H84C 109.5 . . ?
C83 C85 H85A 109.5 . . ?
C83 C85 H85B 109.5 . . ?
H85A C85 H85B 109.5 . . ?
C83 C85 H85C 109.5 . . ?
H85A C85 H85C 109.5 . . ?
H85B C85 H85C 109.5 . . ?
C76 C86 C87 113.6(5) . . ?
C76 C86 C88 111.0(5) . . ?
C87 C86 C88 109.0(5) . . ?
C76 C86 H86 107.7 . . ?
C87 C86 H86 107.7 . . ?
C88 C86 H86 107.7 . . ?
C86 C87 H87A 109.5 . . ?
C86 C87 H87B 109.5 . . ?
H87A C87 H87B 109.5 . . ?
C86 C87 H87C 109.5 . . ?
H87A C87 H87C 109.5 . . ?
H87B C87 H87C 109.5 . . ?
C86 C88 H88A 109.5 . . ?
C86 C88 H88B 109.5 . . ?
H88A C88 H88B 109.5 . . ?
C86 C88 H88C 109.5 . . ?
H88A C88 H88C 109.5 . . ?
H88B C88 H88C 109.5 . . ?
N9 P4 N10 90.1(2) . . ?
N9 P4 Cr2 128.81(17) . . ?
N10 P4 Cr2 126.15(17) . . ?
N9 P4 H4 96.8(19) . . ?
N10 P4 H4 101.6(19) . . ?
Cr2 P4 H4 107.5(19) . . ?
C89 N9 C91 123.8(4) . . ?
C89 N9 P4 110.5(4) . . ?
C91 N9 P4 125.3(4) . . ?
C90 N10 C97 122.1(5) . . ?
C90 N10 P4 110.2(4) . . ?
C97 N10 P4 127.7(4) . . ?
C90 C89 N9 112.8(5) . . ?
C90 C89 H89 123.6 . . ?
N9 C89 H89 123.6 . . ?
C89 C90 N10 112.8(5) . . ?
C89 C90 H90 123.6 . . ?
N10 C90 H90 123.6 . . ?
C92 C91 C96 121.6(6) . . ?
C92 C91 N9 119.4(6) . . ?
C96 C91 N9 119.0(6) . . ?
C91 C92 C93 117.0(6) . . ?
C91 C92 C103 121.2(6) . . ?
C93 C92 C103 121.8(6) . . ?
C94 C93 C92 120.9(7) . . ?
C94 C93 H93 119.5 . . ?
C92 C93 H93 119.5 . . ?
C95 C94 C93 121.4(7) . . ?
C95 C94 H94 119.3 . . ?
C93 C94 H94 119.3 . . ?
C94 C95 C96 120.9(7) . . ?
C94 C95 H95 119.6 . . ?
C96 C95 H95 119.6 . . ?
C95 C96 C91 118.1(6) . . ?
C95 C96 C106 119.4(6) . . ?
C91 C96 C106 122.3(6) . . ?
C98 C97 C102 122.0(5) . . ?
C98 C97 N10 119.3(5) . . ?
C102 C97 N10 118.6(6) . . ?
C99 C98 C97 117.9(6) . . ?
C99 C98 C109 120.1(6) . . ?
C97 C98 C109 122.0(5) . . ?
C100 C99 C98 121.1(6) . . ?
C100 C99 H99 119.5 . . ?
C98 C99 H99 119.5 . . ?
C99 C100 C101 120.8(6) . . ?
C99 C100 H100 119.6 . . ?
C101 C100 H100 119.6 . . ?
C100 C101 C102 121.0(6) . . ?
C100 C101 H101 119.5 . . ?
C102 C101 H101 119.5 . . ?
C101 C102 C97 117.2(6) . . ?
C101 C102 C112 120.9(6) . . ?
C97 C102 C112 121.9(5) . . ?
C92 C103 C105 113.8(7) . . ?
C92 C103 C104 110.1(6) . . ?
C105 C103 C104 108.7(6) . . ?
C92 C103 H103 108.0 . . ?
C105 C103 H103 108.0 . . ?
C104 C103 H103 108.0 . . ?
C103 C104 H10A 109.5 . . ?
C103 C104 H10B 109.5 . . ?
H10A C104 H10B 109.5 . . ?
C103 C104 H10C 109.5 . . ?
H10A C104 H10C 109.5 . . ?
H10B C104 H10C 109.5 . . ?
C103 C105 H10D 109.5 . . ?
C103 C105 H10E 109.5 . . ?
H10D C105 H10E 109.5 . . ?
C103 C105 H10F 109.5 . . ?
H10D C105 H10F 109.5 . . ?
H10E C105 H10F 109.5 . . ?
C107 C106 C96 111.9(6) . . ?
C107 C106 C108 110.5(6) . . ?
C96 C106 C108 110.8(6) . . ?
C107 C106 H106 107.8 . . ?
C96 C106 H106 107.8 . . ?
C108 C106 H106 107.8 . . ?
C106 C107 H10G 109.5 . . ?
C106 C107 H10H 109.5 . . ?
H10G C107 H10H 109.5 . . ?
C106 C107 H10I 109.5 . . ?
H10G C107 H10I 109.5 . . ?
H10H C107 H10I 109.5 . . ?
C106 C108 H10J 109.5 . . ?
C106 C108 H10K 109.5 . . ?
H10J C108 H10K 109.5 . . ?
C106 C108 H10L 109.5 . . ?
H10J C108 H10L 109.5 . . ?
H10K C108 H10L 109.5 . . ?
C98 C109 C111 113.5(6) . . ?
C98 C109 C110 111.5(6) . . ?
C111 C109 C110 108.9(7) . . ?
C98 C109 H109 107.6 . . ?
C111 C109 H109 107.6 . . ?
C110 C109 H109 107.6 . . ?
C109 C110 H11A 109.5 . . ?
C109 C110 H11B 109.5 . . ?
H11A C110 H11B 109.5 . . ?
C109 C110 H11C 109.5 . . ?
H11A C110 H11C 109.5 . . ?
H11B C110 H11C 109.5 . . ?
C109 C111 H11D 109.5 . . ?
C109 C111 H11E 109.5 . . ?
H11D C111 H11E 109.5 . . ?
C109 C111 H11F 109.5 . . ?
H11D C111 H11F 109.5 . . ?
H11E C111 H11F 109.5 . . ?
C113 C112 C102 112.2(5) . . ?
C113 C112 C114 108.3(6) . . ?
C102 C112 C114 114.2(6) . . ?
C113 C112 H112 107.3 . . ?
C102 C112 H112 107.3 . . ?
C114 C112 H112 107.3 . . ?
C112 C113 H11G 109.5 . . ?
C112 C113 H11H 109.5 . . ?
H11G C113 H11H 109.5 . . ?
C112 C113 H11I 109.5 . . ?
H11G C113 H11I 109.5 . . ?
H11H C113 H11I 109.5 . . ?
C112 C114 H11J 109.5 . . ?
C112 C114 H11K 109.5 . . ?
H11J C114 H11K 109.5 . . ?
C112 C114 H11L 109.5 . . ?
H11J C114 H11L 109.5 . . ?
H11K C114 H11L 109.5 . . ?

loop_
_geom_bond_atom_site_label_1
_geom_bond_atom_site_label_2
_geom_bond_distance
_geom_bond_site_symmetry_2
_geom_bond_publ_flag
Cr1 C3 1.838(7) . ?
Cr1 C4 1.842(18) . ?
Cr1 C2 1.864(7) . ?
Cr1 C1 1.870(7) . ?
Cr1 P2 2.1504(19) . ?
Cr1 P1 2.2244(19) . ?
C1 O1 1.164(8) . ?
C2 O2 1.164(7) . ?
C3 O3 1.164(8) . ?
C4 O4 1.150(19) . ?
P1 N2 1.698(5) . ?
P1 N3 1.708(5) . ?
P1 H1 1.45(5) . ?
N2 C6 1.416(8) . ?
N2 C8 1.431(8) . ?
N3 C7 1.409(7) . ?
N3 C14 1.464(8) . ?
C6 C7 1.335(8) . ?
C6 H6 0.9500 . ?
C7 H7 0.9500 . ?
C8 C13 1.401(9) . ?
C8 C9 1.407(9) . ?
C9 C10 1.383(9) . ?
C9 C20 1.496(9) . ?
C10 C11 1.361(10) . ?
C10 H10 0.9500 . ?
C11 C12 1.360(11) . ?
C11 H11 0.9500 . ?
C12 C13 1.385(10) . ?
C12 H12 0.9500 . ?
C13 C23 1.531(10) . ?
C14 C15 1.376(9) . ?
C14 C19 1.412(9) . ?
C15 C16 1.383(9) . ?
C15 C26 1.506(10) . ?
C16 C17 1.365(11) . ?
C16 H16 0.9500 . ?
C17 C18 1.364(11) . ?
C17 H17 0.9500 . ?
C18 C19 1.404(10) . ?
C18 H18 0.9500 . ?
C19 C29 1.515(10) . ?
C20 C22 1.543(10) . ?
C20 C21 1.554(10) . ?
C20 H20 1.0000 . ?
C21 H21A 0.9800 . ?
C21 H21B 0.9800 . ?
C21 H21C 0.9800 . ?
C22 H22A 0.9800 . ?
C22 H22B 0.9800 . ?
C22 H22C 0.9800 . ?
C23 C25 1.502(11) . ?
C23 C24 1.523(10) . ?
C23 H23 1.0000 . ?
C24 H24A 0.9800 . ?
C24 H24B 0.9800 . ?
C24 H24C 0.9800 . ?
C25 H25A 0.9800 . ?
C25 H25B 0.9800 . ?
C25 H25C 0.9800 . ?
C26 C27 1.528(10) . ?
C26 C28 1.530(10) . ?
C26 H26 1.0000 . ?
C27 H27A 0.9800 . ?
C27 H27B 0.9800 . ?
C27 H27C 0.9800 . ?
C28 H28A 0.9800 . ?
C28 H28B 0.9800 . ?
C28 H28C 0.9800 . ?
C29 C30 1.522(10) . ?
C29 C31 1.532(11) . ?
C29 H29 1.0000 . ?
C30 H30A 0.9800 . ?
C30 H30B 0.9800 . ?
C30 H30C 0.9800 . ?
C31 H31A 0.9800 . ?
C31 H31B 0.9800 . ?
C31 H31C 0.9800 . ?
P2 N4 1.664(4) . ?
P2 N5 1.669(5) . ?
N4 C32 1.397(7) . ?
N4 C34 1.433(7) . ?
N5 C33 1.401(7) . ?
N5 C40 1.451(7) . ?
C32 C33 1.329(8) . ?
C32 H32 0.9500 . ?
C33 H33 0.9500 . ?
C34 C39 1.397(8) . ?
C34 C35 1.401(8) . ?
C35 C36 1.370(9) . ?
C35 C46 1.505(9) . ?
C36 C37 1.387(10) . ?
C36 H36 0.9500 . ?
C37 C38 1.363(10) . ?
C37 H37 0.9500 . ?
C38 C39 1.373(9) . ?
C38 H38 0.9500 . ?
C39 C49 1.525(9) . ?
C40 C45 1.376(8) . ?
C40 C41 1.395(8) . ?
C41 C42 1.397(9) . ?
C41 C52 1.491(9) . ?
C42 C43 1.365(9) . ?
C42 H42 0.9500 . ?
C43 C44 1.365(9) . ?
C43 H43 0.9500 . ?
C44 C45 1.400(8) . ?
C44 H44 0.9500 . ?
C45 C55 1.525(9) . ?
C46 C47 1.519(9) . ?
C46 C48 1.520(10) . ?
C46 H46 1.0000 . ?
C47 H47A 0.9800 . ?
C47 H47B 0.9800 . ?
C47 H47C 0.9800 . ?
C48 H48A 0.9800 . ?
C48 H48B 0.9800 . ?
C48 H48C 0.9800 . ?
C49 C50 1.500(9) . ?
C49 C51 1.522(9) . ?
C49 H49 1.0000 . ?
C50 H50A 0.9800 . ?
C50 H50B 0.9800 . ?
C50 H50C 0.9800 . ?
C51 H51A 0.9800 . ?
C51 H51B 0.9800 . ?
C51 H51C 0.9800 . ?
C52 C54 1.514(9) . ?
C52 C53 1.544(9) . ?
C52 H52 1.0000 . ?
C53 H53A 0.9800 . ?
C53 H53B 0.9800 . ?
C53 H53C 0.9800 . ?
C54 H54A 0.9800 . ?
C54 H54B 0.9800 . ?
C54 H54C 0.9800 . ?
C55 C57 1.513(11) . ?
C55 C56 1.517(10) . ?
C55 H55 1.0000 . ?
C56 H56A 0.9800 . ?
C56 H56B 0.9800 . ?
C56 H56C 0.9800 . ?
C57 H57A 0.9800 . ?
C57 H57B 0.9800 . ?
C57 H57C 0.9800 . ?
Cr2 C62 1.811(8) . ?
Cr2 C60 1.885(7) . ?
Cr2 C61 1.903(7) . ?
Cr2 N6 2.017(6) . ?
Cr2 P4 2.2413(18) . ?
Cr2 P3 2.2496(17) . ?
N6 C58 1.139(7) . ?
C58 C59 1.446(10) . ?
C59 H59A 0.9800 . ?
C59 H59B 0.9800 . ?
C59 H59C 0.9800 . ?
C60 O5 1.141(7) . ?
C61 O6 1.138(7) . ?
C62 O7 1.207(8) . ?
P3 N8 1.715(4) . ?
P3 N7 1.718(4) . ?
P3 H3 1.43(5) . ?
N7 C63 1.409(7) . ?
N7 C65 1.430(7) . ?
N8 C64 1.412(7) . ?
N8 C71 1.441(7) . ?
C63 C64 1.329(7) . ?
C63 H63 0.9500 . ?
C64 H64 0.9500 . ?
C65 C70 1.385(8) . ?
C65 C66 1.407(8) . ?
C66 C67 1.383(8) . ?
C66 C77 1.513(8) . ?
C67 C68 1.361(9) . ?
C67 H67 0.9500 . ?
C68 C69 1.379(9) . ?
C68 H68 0.9500 . ?
C69 C70 1.398(8) . ?
C69 H69 0.9500 . ?
C70 C80 1.507(8) . ?
C71 C76 1.411(8) . ?
C71 C72 1.412(8) . ?
C72 C73 1.391(8) . ?
C72 C83 1.514(8) . ?
C73 C74 1.366(8) . ?
C73 H73 0.9500 . ?
C74 C75 1.394(8) . ?
C74 H74 0.9500 . ?
C75 C76 1.391(8) . ?
C75 H75 0.9500 . ?
C76 C86 1.498(8) . ?
C77 C79 1.526(9) . ?
C77 C78 1.531(8) . ?
C77 H77 1.0000 . ?
C78 H78A 0.9800 . ?
C78 H78B 0.9800 . ?
C78 H78C 0.9800 . ?
C79 H79A 0.9800 . ?
C79 H79B 0.9800 . ?
C79 H79C 0.9800 . ?
C80 C81 1.520(9) . ?
C80 C82 1.522(9) . ?
C80 H80 1.0000 . ?
C81 H81A 0.9800 . ?
C81 H81B 0.9800 . ?
C81 H81C 0.9800 . ?
C82 H82A 0.9800 . ?
C82 H82B 0.9800 . ?
C82 H82C 0.9800 . ?
C83 C85 1.517(9) . ?
C83 C84 1.541(8) . ?
C83 H83 1.0000 . ?
C84 H84A 0.9800 . ?
C84 H84B 0.9800 . ?
C84 H84C 0.9800 . ?
C85 H85A 0.9800 . ?
C85 H85B 0.9800 . ?
C85 H85C 0.9800 . ?
C86 C87 1.522(8) . ?
C86 C88 1.530(8) . ?
C86 H86 1.0000 . ?
C87 H87A 0.9800 . ?
C87 H87B 0.9800 . ?
C87 H87C 0.9800 . ?
C88 H88A 0.9800 . ?
C88 H88B 0.9800 . ?
C88 H88C 0.9800 . ?
P4 N9 1.695(4) . ?
P4 N10 1.701(5) . ?
P4 H4 1.58(5) . ?
N9 C89 1.410(7) . ?
N9 C91 1.423(7) . ?
N10 C90 1.412(7) . ?
N10 C97 1.427(7) . ?
C89 C90 1.311(8) . ?
C89 H89 0.9500 . ?
C90 H90 0.9500 . ?
C91 C92 1.393(8) . ?
C91 C96 1.414(8) . ?
C92 C93 1.403(9) . ?
C92 C103 1.492(9) . ?
C93 C94 1.364(10) . ?
C93 H93 0.9500 . ?
C94 C95 1.356(9) . ?
C94 H94 0.9500 . ?
C95 C96 1.374(9) . ?
C95 H95 0.9500 . ?
C96 C106 1.522(9) . ?
C97 C98 1.397(8) . ?
C97 C102 1.404(8) . ?
C98 C99 1.385(8) . ?
C98 C109 1.504(9) . ?
C99 C100 1.364(9) . ?
C99 H99 0.9500 . ?
C100 C101 1.375(9) . ?
C100 H100 0.9500 . ?
C101 C102 1.394(8) . ?
C101 H101 0.9500 . ?
C102 C112 1.511(8) . ?
C103 C105 1.515(9) . ?
C103 C104 1.555(9) . ?
C103 H103 1.0000 . ?
C104 H10A 0.9800 . ?
C104 H10B 0.9800 . ?
C104 H10C 0.9800 . ?
C105 H10D 0.9800 . ?
C105 H10E 0.9800 . ?
C105 H10F 0.9800 . ?
C106 C107 1.509(9) . ?
C106 C108 1.541(9) . ?
C106 H106 1.0000 . ?
C107 H10G 0.9800 . ?
C107 H10H 0.9800 . ?
C107 H10I 0.9800 . ?
C108 H10J 0.9800 . ?
C108 H10K 0.9800 . ?
C108 H10L 0.9800 . ?
C109 C111 1.515(9) . ?
C109 C110 1.525(10) . ?
C109 H109 1.0000 . ?
C110 H11A 0.9800 . ?
C110 H11B 0.9800 . ?
C110 H11C 0.9800 . ?
C111 H11D 0.9800 . ?
C111 H11E 0.9800 . ?
C111 H11F 0.9800 . ?
C112 C113 1.502(9) . ?
C112 C114 1.518(9) . ?
C112 H112 1.0000 . ?
C113 H11G 0.9800 . ?
C113 H11H 0.9800 . ?
C113 H11I 0.9800 . ?
C114 H11J 0.9800 . ?
C114 H11K 0.9800 . ?
C114 H11L 0.9800 . ?

loop_
_geom_torsion_atom_site_label_1
_geom_torsion_atom_site_label_2
_geom_torsion_atom_site_label_3
_geom_torsion_atom_site_label_4
_geom_torsion
_geom_torsion_site_symmetry_1
_geom_torsion_site_symmetry_2
_geom_torsion_site_symmetry_3
_geom_torsion_site_symmetry_4
_geom_torsion_publ_flag
C3 Cr1 P1 N2 -46.0(3) . . . . ?
C4 Cr1 P1 N2 38.5(6) . . . . ?
C2 Cr1 P1 N2 -136.8(3) . . . . ?
C1 Cr1 P1 N2 130.0(3) . . . . ?
P2 Cr1 P1 N2 39.9(6) . . . . ?
C3 Cr1 P1 N3 79.1(3) . . . . ?
C4 Cr1 P1 N3 163.6(6) . . . . ?
C2 Cr1 P1 N3 -11.7(3) . . . . ?
C1 Cr1 P1 N3 -104.9(3) . . . . ?
P2 Cr1 P1 N3 165.0(4) . . . . ?
N3 P1 N2 C6 20.0(4) . . . . ?
Cr1 P1 N2 C6 159.5(3) . . . . ?
N3 P1 N2 C8 -168.2(6) . . . . ?
Cr1 P1 N2 C8 -28.7(7) . . . . ?
N2 P1 N3 C7 -19.5(4) . . . . ?
Cr1 P1 N3 C7 -158.3(3) . . . . ?
N2 P1 N3 C14 151.2(6) . . . . ?
Cr1 P1 N3 C14 12.4(6) . . . . ?
C8 N2 C6 C7 171.5(6) . . . . ?
P1 N2 C6 C7 -15.7(7) . . . . ?
N2 C6 C7 N3 1.0(8) . . . . ?
C14 N3 C7 C6 -157.4(6) . . . . ?
P1 N3 C7 C6 14.2(7) . . . . ?
C6 N2 C8 C13 98.3(7) . . . . ?
P1 N2 C8 C13 -72.8(8) . . . . ?
C6 N2 C8 C9 -80.4(8) . . . . ?
P1 N2 C8 C9 108.4(7) . . . . ?
C13 C8 C9 C10 2.6(10) . . . . ?
N2 C8 C9 C10 -178.7(6) . . . . ?
C13 C8 C9 C20 -174.3(7) . . . . ?
N2 C8 C9 C20 4.4(10) . . . . ?
C8 C9 C10 C11 -0.4(11) . . . . ?
C20 C9 C10 C11 176.6(8) . . . . ?
C9 C10 C11 C12 -1.2(14) . . . . ?
C10 C11 C12 C13 0.7(14) . . . . ?
C11 C12 C13 C8 1.4(13) . . . . ?
C11 C12 C13 C23 -176.6(8) . . . . ?
C9 C8 C13 C12 -3.1(11) . . . . ?
N2 C8 C13 C12 178.2(7) . . . . ?
C9 C8 C13 C23 174.9(7) . . . . ?
N2 C8 C13 C23 -3.9(10) . . . . ?
C7 N3 C14 C15 70.9(8) . . . . ?
P1 N3 C14 C15 -99.0(7) . . . . ?
C7 N3 C14 C19 -108.4(7) . . . . ?
P1 N3 C14 C19 81.8(7) . . . . ?
C19 C14 C15 C16 4.0(10) . . . . ?
N3 C14 C15 C16 -175.2(6) . . . . ?
C19 C14 C15 C26 -176.4(6) . . . . ?
N3 C14 C15 C26 4.4(10) . . . . ?
C14 C15 C16 C17 -1.7(11) . . . . ?
C26 C15 C16 C17 178.7(7) . . . . ?
C15 C16 C17 C18 -0.7(12) . . . . ?
C16 C17 C18 C19 0.9(13) . . . . ?
C17 C18 C19 C14 1.2(11) . . . . ?
C17 C18 C19 C29 -180.0(7) . . . . ?
C15 C14 C19 C18 -3.7(10) . . . . ?
N3 C14 C19 C18 175.5(6) . . . . ?
C15 C14 C19 C29 177.5(7) . . . . ?
N3 C14 C19 C29 -3.3(9) . . . . ?
C10 C9 C20 C22 36.9(10) . . . . ?
C8 C9 C20 C22 -146.2(7) . . . . ?
C10 C9 C20 C21 -82.7(8) . . . . ?
C8 C9 C20 C21 94.1(8) . . . . ?
C12 C13 C23 C25 -57.7(10) . . . . ?
C8 C13 C23 C25 124.3(8) . . . . ?
C12 C13 C23 C24 66.7(10) . . . . ?
C8 C13 C23 C24 -111.3(8) . . . . ?
C14 C15 C26 C27 -110.5(8) . . . . ?
C16 C15 C26 C27 69.0(9) . . . . ?
C14 C15 C26 C28 125.7(7) . . . . ?
C16 C15 C26 C28 -54.7(9) . . . . ?
C18 C19 C29 C30 -68.8(9) . . . . ?
C14 C19 C29 C30 110.0(8) . . . . ?
C18 C19 C29 C31 54.6(9) . . . . ?
C14 C19 C29 C31 -126.6(8) . . . . ?
C3 Cr1 P2 N4 12.0(3) . . . . ?
C4 Cr1 P2 N4 -72.1(6) . . . . ?
C2 Cr1 P2 N4 103.3(3) . . . . ?
C1 Cr1 P2 N4 -162.9(3) . . . . ?
P1 Cr1 P2 N4 -73.5(6) . . . . ?
C3 Cr1 P2 N5 172.5(3) . . . . ?
C4 Cr1 P2 N5 88.3(6) . . . . ?
C2 Cr1 P2 N5 -96.3(3) . . . . ?
C1 Cr1 P2 N5 -2.5(4) . . . . ?
P1 Cr1 P2 N5 86.9(5) . . . . ?
N5 P2 N4 C32 8.6(4) . . . . ?
Cr1 P2 N4 C32 175.0(3) . . . . ?
N5 P2 N4 C34 -169.2(5) . . . . ?
Cr1 P2 N4 C34 -2.8(6) . . . . ?
N4 P2 N5 C33 -8.3(4) . . . . ?
Cr1 P2 N5 C33 -174.0(3) . . . . ?
N4 P2 N5 C40 165.4(5) . . . . ?
Cr1 P2 N5 C40 -0.2(6) . . . . ?
C34 N4 C32 C33 171.1(5) . . . . ?
P2 N4 C32 C33 -6.9(7) . . . . ?
N4 C32 C33 N5 0.6(7) . . . . ?
C40 N5 C33 C32 -168.2(5) . . . . ?
P2 N5 C33 C32 5.9(6) . . . . ?
C32 N4 C34 C39 91.3(7) . . . . ?
P2 N4 C34 C39 -91.1(6) . . . . ?
C32 N4 C34 C35 -87.9(7) . . . . ?
P2 N4 C34 C35 89.8(6) . . . . ?
C39 C34 C35 C36 2.7(9) . . . . ?
N4 C34 C35 C36 -178.2(5) . . . . ?
C39 C34 C35 C46 -175.5(6) . . . . ?
N4 C34 C35 C46 3.6(9) . . . . ?
C34 C35 C36 C37 0.3(10) . . . . ?
C46 C35 C36 C37 178.5(7) . . . . ?
C35 C36 C37 C38 -3.0(11) . . . . ?
C36 C37 C38 C39 2.8(12) . . . . ?
C37 C38 C39 C34 0.0(10) . . . . ?
C37 C38 C39 C49 -179.3(7) . . . . ?
C35 C34 C39 C38 -2.8(9) . . . . ?
N4 C34 C39 C38 178.1(6) . . . . ?
C35 C34 C39 C49 176.4(6) . . . . ?
N4 C34 C39 C49 -2.7(9) . . . . ?
C33 N5 C40 C45 77.3(7) . . . . ?
P2 N5 C40 C45 -96.0(6) . . . . ?
C33 N5 C40 C41 -99.9(7) . . . . ?
P2 N5 C40 C41 86.8(6) . . . . ?
C45 C40 C41 C42 2.7(9) . . . . ?
N5 C40 C41 C42 179.7(5) . . . . ?
C45 C40 C41 C52 -176.8(6) . . . . ?
N5 C40 C41 C52 0.2(9) . . . . ?
C40 C41 C42 C43 -2.5(9) . . . . ?
C52 C41 C42 C43 177.0(6) . . . . ?
C41 C42 C43 C44 2.2(10) . . . . ?
C42 C43 C44 C45 -1.7(11) . . . . ?
C41 C40 C45 C44 -2.3(10) . . . . ?
N5 C40 C45 C44 -179.3(6) . . . . ?
C41 C40 C45 C55 176.3(7) . . . . ?
N5 C40 C45 C55 -0.8(10) . . . . ?
C43 C44 C45 C40 1.7(10) . . . . ?
C43 C44 C45 C55 -176.9(7) . . . . ?
C36 C35 C46 C47 -76.3(8) . . . . ?
C34 C35 C46 C47 101.8(7) . . . . ?
C36 C35 C46 C48 48.1(10) . . . . ?
C34 C35 C46 C48 -133.8(8) . . . . ?
C38 C39 C49 C50 70.4(8) . . . . ?
C34 C39 C49 C50 -108.9(7) . . . . ?
C38 C39 C49 C51 -53.0(9) . . . . ?
C34 C39 C49 C51 127.7(7) . . . . ?
C40 C41 C52 C54 -119.5(7) . . . . ?
C42 C41 C52 C54 61.0(8) . . . . ?
C40 C41 C52 C53 115.6(7) . . . . ?
C42 C41 C52 C53 -63.9(8) . . . . ?
C40 C45 C55 C57 -116.1(8) . . . . ?
C44 C45 C55 C57 62.5(9) . . . . ?
C40 C45 C55 C56 118.2(7) . . . . ?
C44 C45 C55 C56 -63.3(9) . . . . ?
C62 Cr2 P3 N8 -45.4(3) . . . . ?
C60 Cr2 P3 N8 44.3(3) . . . . ?
C61 Cr2 P3 N8 -133.7(3) . . . . ?
N6 Cr2 P3 N8 133.6(2) . . . . ?
C62 Cr2 P3 N7 -164.7(3) . . . . ?
C60 Cr2 P3 N7 -75.0(3) . . . . ?
C61 Cr2 P3 N7 107.0(3) . . . . ?
N6 Cr2 P3 N7 14.3(3) . . . . ?
N8 P3 N7 C63 22.5(4) . . . . ?
Cr2 P3 N7 C63 156.5(3) . . . . ?
N8 P3 N7 C65 -148.1(5) . . . . ?
Cr2 P3 N7 C65 -14.1(6) . . . . ?
N7 P3 N8 C64 -22.7(4) . . . . ?
Cr2 P3 N8 C64 -157.2(3) . . . . ?
N7 P3 N8 C71 165.5(5) . . . . ?
Cr2 P3 N8 C71 31.0(6) . . . . ?
C65 N7 C63 C64 154.8(5) . . . . ?
P3 N7 C63 C64 -16.7(6) . . . . ?
N7 C63 C64 N8 -0.5(7) . . . . ?
C71 N8 C64 C63 -169.5(5) . . . . ?
P3 N8 C64 C63 17.5(6) . . . . ?
C63 N7 C65 C70 -62.1(7) . . . . ?
P3 N7 C65 C70 107.4(6) . . . . ?
C63 N7 C65 C66 114.8(6) . . . . ?
P3 N7 C65 C66 -75.7(7) . . . . ?
C70 C65 C66 C67 0.4(9) . . . . ?
N7 C65 C66 C67 -176.5(5) . . . . ?
C70 C65 C66 C77 -179.4(5) . . . . ?
N7 C65 C66 C77 3.7(8) . . . . ?
C65 C66 C67 C68 0.8(9) . . . . ?
C77 C66 C67 C68 -179.4(6) . . . . ?
C66 C67 C68 C69 -1.5(11) . . . . ?
C67 C68 C69 C70 1.0(11) . . . . ?
C66 C65 C70 C69 -0.9(9) . . . . ?
N7 C65 C70 C69 176.0(5) . . . . ?
C66 C65 C70 C80 175.9(6) . . . . ?
N7 C65 C70 C80 -7.3(9) . . . . ?
C68 C69 C70 C65 0.2(10) . . . . ?
C68 C69 C70 C80 -176.7(6) . . . . ?
C64 N8 C71 C76 -105.5(6) . . . . ?
P3 N8 C71 C76 65.6(7) . . . . ?
C64 N8 C71 C72 70.2(7) . . . . ?
P3 N8 C71 C72 -118.8(5) . . . . ?
C76 C71 C72 C73 0.7(8) . . . . ?
N8 C71 C72 C73 -174.9(5) . . . . ?
C76 C71 C72 C83 -179.6(5) . . . . ?
N8 C71 C72 C83 4.9(8) . . . . ?
C71 C72 C73 C74 -0.7(9) . . . . ?
C83 C72 C73 C74 179.5(6) . . . . ?
C72 C73 C74 C75 0.1(10) . . . . ?
C73 C74 C75 C76 0.6(10) . . . . ?
C74 C75 C76 C71 -0.6(9) . . . . ?
C74 C75 C76 C86 175.7(6) . . . . ?
C72 C71 C76 C75 -0.1(8) . . . . ?
N8 C71 C76 C75 175.5(5) . . . . ?
C72 C71 C76 C86 -176.3(5) . . . . ?
N8 C71 C76 C86 -0.8(8) . . . . ?
C67 C66 C77 C79 89.0(7) . . . . ?
C65 C66 C77 C79 -91.2(7) . . . . ?
C67 C66 C77 C78 -35.2(8) . . . . ?
C65 C66 C77 C78 144.6(6) . . . . ?
C65 C70 C80 C81 -123.3(7) . . . . ?
C69 C70 C80 C81 53.4(8) . . . . ?
C65 C70 C80 C82 111.0(7) . . . . ?
C69 C70 C80 C82 -72.3(8) . . . . ?
C73 C72 C83 C85 -44.7(8) . . . . ?
C71 C72 C83 C85 135.6(6) . . . . ?
C73 C72 C83 C84 79.3(7) . . . . ?
C71 C72 C83 C84 -100.4(7) . . . . ?
C75 C76 C86 C87 26.6(8) . . . . ?
C71 C76 C86 C87 -157.2(5) . . . . ?
C75 C76 C86 C88 -96.6(6) . . . . ?
C71 C76 C86 C88 79.5(7) . . . . ?
C62 Cr2 P4 N9 -58.0(3) . . . . ?
C60 Cr2 P4 N9 -147.6(3) . . . . ?
C61 Cr2 P4 N9 30.3(3) . . . . ?
N6 Cr2 P4 N9 123.1(3) . . . . ?
C62 Cr2 P4 N10 68.2(3) . . . . ?
C60 Cr2 P4 N10 -21.5(3) . . . . ?
C61 Cr2 P4 N10 156.5(3) . . . . ?
N6 Cr2 P4 N10 -110.8(3) . . . . ?
N10 P4 N9 C89 17.2(4) . . . . ?
Cr2 P4 N9 C89 156.5(3) . . . . ?
N10 P4 N9 C91 -169.6(5) . . . . ?
Cr2 P4 N9 C91 -30.3(6) . . . . ?
N9 P4 N10 C90 -16.9(4) . . . . ?
Cr2 P4 N10 C90 -157.9(3) . . . . ?
N9 P4 N10 C97 165.0(5) . . . . ?
Cr2 P4 N10 C97 24.0(6) . . . . ?
C91 N9 C89 C90 173.3(6) . . . . ?
P4 N9 C89 C90 -13.3(6) . . . . ?
N9 C89 C90 N10 0.4(7) . . . . ?
C97 N10 C90 C89 -169.2(5) . . . . ?
P4 N10 C90 C89 12.7(6) . . . . ?
C89 N9 C91 C92 -84.7(7) . . . . ?
P4 N9 C91 C92 103.0(6) . . . . ?
C89 N9 C91 C96 95.4(7) . . . . ?
P4 N9 C91 C96 -77.0(6) . . . . ?
C96 C91 C92 C93 3.4(8) . . . . ?
N9 C91 C92 C93 -176.5(5) . . . . ?
C96 C91 C92 C103 -174.1(6) . . . . ?
N9 C91 C92 C103 5.9(8) . . . . ?
C91 C92 C93 C94 -0.5(9) . . . . ?
C103 C92 C93 C94 177.0(6) . . . . ?
C92 C93 C94 C95 -2.9(10) . . . . ?
C93 C94 C95 C96 3.3(10) . . . . ?
C94 C95 C96 C91 -0.3(9) . . . . ?
C94 C95 C96 C106 -175.4(6) . . . . ?
C92 C91 C96 C95 -3.1(9) . . . . ?
N9 C91 C96 C95 176.9(5) . . . . ?
C92 C91 C96 C106 171.9(6) . . . . ?
N9 C91 C96 C106 -8.2(8) . . . . ?
C90 N10 C97 C98 78.2(7) . . . . ?
P4 N10 C97 C98 -103.9(6) . . . . ?
C90 N10 C97 C102 -103.4(6) . . . . ?
P4 N10 C97 C102 74.5(6) . . . . ?
C102 C97 C98 C99 2.0(9) . . . . ?
N10 C97 C98 C99 -179.6(5) . . . . ?
C102 C97 C98 C109 -177.0(5) . . . . ?
N10 C97 C98 C109 1.3(8) . . . . ?
C97 C98 C99 C100 0.2(9) . . . . ?
C109 C98 C99 C100 179.3(6) . . . . ?
C98 C99 C100 C101 -1.2(10) . . . . ?
C99 C100 C101 C102 -0.2(9) . . . . ?
C100 C101 C102 C97 2.3(9) . . . . ?
C100 C101 C102 C112 -179.4(6) . . . . ?
C98 C97 C102 C101 -3.3(8) . . . . ?
N10 C97 C102 C101 178.4(5) . . . . ?
C98 C97 C102 C112 178.5(5) . . . . ?
N10 C97 C102 C112 0.1(8) . . . . ?
C91 C92 C103 C105 -143.7(6) . . . . ?
C93 C92 C103 C105 38.9(9) . . . . ?
C91 C92 C103 C104 93.9(7) . . . . ?
C93 C92 C103 C104 -83.5(7) . . . . ?
C95 C96 C106 C107 56.8(8) . . . . ?
C91 C96 C106 C107 -118.1(7) . . . . ?
C95 C96 C106 C108 -67.0(8) . . . . ?
C91 C96 C106 C108 118.1(7) . . . . ?
C99 C98 C109 C111 -48.4(8) . . . . ?
C97 C98 C109 C111 130.6(7) . . . . ?
C99 C98 C109 C110 75.0(8) . . . . ?
C97 C98 C109 C110 -106.0(8) . . . . ?
C101 C102 C112 C113 -91.8(7) . . . . ?
C97 C102 C112 C113 86.4(7) . . . . ?
C101 C102 C112 C114 31.9(8) . . . . ?
C97 C102 C112 C114 -150.0(6) . . . . ?
